data_1568593
loop_
_publ_author_name
'Ivanov, Anton A.'
'Abramov, Pavel A.'
'Haouas, Mohamed'
'Molard, Yann'
'Cordier, St\'ephane'
'Falaise, Cl\'ement'
'Cadot, Emmanuel'
'Shestopalov, Michael A.'

_publ_section_title
;
 Supramolecular Host--Guest Assemblies of [M6Cl14]2--, M = Mo, W, Clusters
 with \g-Cyclodextrin for the Development of CLUSPOMs
;
_journal_issue 2
_journal_name_full Inorganics
_journal_page_first 77
_journal_paper_doi 10.3390/inorganics11020077
_journal_volume 11
_journal_year 2023
_chemical_absolute_configuration unk
_chemical_formula_sum 'C96 H110 Cl42 Mo18 O97'
_chemical_formula_weight 6031.65
_space_group_crystal_system triclinic
_space_group_IT_number 1
_space_group_name_Hall 'P 1'
_space_group_name_H-M_alt 'P 1'
_atom_sites_solution_hydrogens geom
_audit_creation_method SHELXL-2017/1
_cell_angle_alpha 116.936(2)
_cell_angle_beta 116.807(2)
_cell_angle_gamma 90.0120(10)
_cell_formula_units_Z 1
_cell_length_a 17.8167(3)
_cell_length_b 17.9076(3)
_cell_length_c 19.7519(4)
_cell_measurement_reflns_used 44279
_cell_measurement_temperature 130(2)
_cell_measurement_theta_max 29.4550
_cell_measurement_theta_min 3.5170
_cell_volume 4846.0(2)
_computing_cell_refinement 'CrysAlisPro 1.171.41.123a (Rigaku OD, 2022)'
_computing_data_collection 'CrysAlisPro 1.171.41.123a (Rigaku OD, 2022)'
_computing_data_reduction 'CrysAlisPro 1.171.41.123a (Rigaku OD, 2022)'
_computing_structure_refinement 'SHELXL-2017/1 (Sheldrick, 2017)'
_computing_structure_solution 'SHELXT 2014/5 (Sheldrick, 2014)'
_diffrn_ambient_temperature 130(2)
_diffrn_detector 'CCD plate'
_diffrn_detector_area_resol_mean 10.6
_diffrn_detector_type AtlasS2
_diffrn_measured_fraction_theta_full 0.998
_diffrn_measured_fraction_theta_max 0.868
_diffrn_measurement_device 'four-circle diffractometer'
_diffrn_measurement_device_type 'New Xcalibur, AtlasS2'
_diffrn_measurement_method '\w scans'
_diffrn_radiation_monochromator graphite
_diffrn_radiation_probe x-ray
_diffrn_radiation_source 'fine-focus sealed tube'
_diffrn_radiation_type MoK\a
_diffrn_radiation_wavelength 0.71073
_diffrn_reflns_av_R_equivalents 0.0228
_diffrn_reflns_av_unetI/netI 0.0424
_diffrn_reflns_Laue_measured_fraction_full 0.998
_diffrn_reflns_Laue_measured_fraction_max 0.868
_diffrn_reflns_limit_h_max 24
_diffrn_reflns_limit_h_min -24
_diffrn_reflns_limit_k_max 24
_diffrn_reflns_limit_k_min -24
_diffrn_reflns_limit_l_max 25
_diffrn_reflns_limit_l_min -26
_diffrn_reflns_number 85634
_diffrn_reflns_point_group_measured_fraction_full 0.998
_diffrn_reflns_point_group_measured_fraction_max 0.868
_diffrn_reflns_theta_full 25.500
_diffrn_reflns_theta_max 29.676
_diffrn_reflns_theta_min 3.246
_diffrn_source 'sealed X-ray tube'
_exptl_absorpt_coefficient_mu 1.791
_exptl_absorpt_correction_T_max 1.00000
_exptl_absorpt_correction_T_min 0.97692
_exptl_absorpt_correction_type multi-scan
_exptl_absorpt_process_details
;
CrysAlisPro 1.171.41.123a (Rigaku Oxford Diffraction, 2022)
Empirical absorption correction using spherical harmonics,
implemented in SCALE3 ABSPACK scaling algorithm.
;
_exptl_crystal_colour yellow
_exptl_crystal_density_diffrn 2.067
_exptl_crystal_description block
_exptl_crystal_F_000 2932
_exptl_crystal_size_max 0.250
_exptl_crystal_size_mid 0.200
_exptl_crystal_size_min 0.200
_refine_diff_density_max 4.983
_refine_diff_density_min -3.690
_refine_diff_density_rms 0.445
_refine_ls_abs_structure_details
;
 Refined as an inversion twin.
;
_refine_ls_abs_structure_Flack 0.28(11)
_refine_ls_extinction_method none
_refine_ls_goodness_of_fit_ref 1.091
_refine_ls_hydrogen_treatment constr
_refine_ls_matrix_type full
_refine_ls_number_parameters 1314
_refine_ls_number_reflns 44790
_refine_ls_number_restraints 5
_refine_ls_restrained_S_all 1.090
_refine_ls_R_factor_all 0.1486
_refine_ls_R_factor_gt 0.1443
_refine_ls_shift/su_max 0.000
_refine_ls_shift/su_mean 0.000
_refine_ls_structure_factor_coef Fsqd
_refine_ls_weighting_details 'w=1/[\s^2^(Fo^2^)+(0.0215P)^2^+478.8877P] where P=(Fo^2^+2Fc^2^)/3'
_refine_ls_weighting_scheme calc
_refine_ls_wR_factor_gt 0.3181
_refine_ls_wR_factor_ref 0.3202
_reflns_Friedel_coverage 1.000
_reflns_Friedel_fraction_full 0.998
_reflns_Friedel_fraction_max 0.868
_reflns_number_gt 42664
_reflns_number_total 44790
_reflns_threshold_expression 'I > 2\s(I)'
_cod_data_source_file all_CD.cif
_cod_data_source_block mo
_cod_original_cell_volume 4846.01(19)
_cod_database_code 1568593
_shelx_shelxl_version_number 2017/1
_shelx_space_group_comment
;
The symmetry employed for this shelxl refinement is uniquely defined
by the following loop, which should always be used as a source of
symmetry information in preference to the above space-group names.
They are only intended as comments.
;
_shelx_estimated_absorpt_t_min 0.663
_shelx_estimated_absorpt_t_max 0.716

loop_
_space_group_symop_operation_xyz
'x, y, z'

loop_
_atom_site_label
_atom_site_type_symbol
_atom_site_fract_x
_atom_site_fract_y
_atom_site_fract_z
_atom_site_U_iso_or_equiv
_atom_site_adp_type
_atom_site_occupancy
_atom_site_site_symmetry_order
_atom_site_calc_flag
_atom_site_refinement_flags_posn
_atom_site_refinement_flags_adp
_atom_site_refinement_flags_occupancy
_atom_site_disorder_assembly
_atom_site_disorder_group
C3 C 0.200(2) 0.875(2) 0.889(2) 0.032(7) Uiso 1 1 d . . . . .
H3A H 0.223622 0.827425 0.861553 0.039 Uiso 1 1 calc R U . . .
C4 C 0.144(3) 0.898(3) 0.823(3) 0.051(11) Uiso 1 1 d . . . . .
H4A H 0.119490 0.946470 0.847926 0.061 Uiso 1 1 calc R U . . .
C6A C 0.054(5) 0.753(5) 0.733(5) 0.033(15) Uiso 0.5 1 d . . P A 1
H6AA H 0.082310 0.709767 0.706742 0.039 Uiso 0.5 1 calc R U P A 1
C6B C 0.018(3) 0.789(3) 0.767(3) 0.009(9) Uiso 0.5 1 d . . P A 2
H6B H -0.011541 0.833772 0.788620 0.011 Uiso 0.5 1 calc R U P A 2
C5 C 0.073(3) 0.822(3) 0.741(3) 0.041(9) Uiso 1 1 d . . . . .
C1 C 0.076(2) 0.768(2) 0.840(2) 0.028(7) Uiso 1 1 d . . . . .
H1A H 0.024327 0.759786 0.845926 0.034 Uiso 1 1 calc R U . A 1
O64 O -0.045(2) 0.710(2) 0.696(2) 0.057(8) Uiso 1 1 d . . . . .
C9 C 0.088(2) 0.629(2) 0.826(2) 0.030(7) Uiso 1 1 d . . . . .
H9A H 0.046239 0.642693 0.848155 0.036 Uiso 1 1 calc R U . . .
C10 C 0.049(2) 0.545(2) 0.738(2) 0.032(7) Uiso 1 1 d . . . . .
H10A H 0.087957 0.530572 0.712561 0.038 Uiso 1 1 calc R U . . .
C11 C 0.170(3) 0.623(3) 0.888(3) 0.052(11) Uiso 1 1 d . . . . .
H11A H 0.205589 0.605340 0.859642 0.062 Uiso 1 1 calc R U . . .
C13 C 0.712(3) 0.751(3) 0.738(3) 0.041(9) Uiso 1 1 d . . . . .
H13A H 0.647566 0.740472 0.712733 0.049 Uiso 1 1 calc R U . . .
C14 C 0.764(2) 0.753(2) 0.827(2) 0.029(7) Uiso 1 1 d . . . . .
H14A H 0.827892 0.762933 0.849796 0.035 Uiso 1 1 calc R U . . .
C16 C 0.743(3) 0.823(3) 0.888(3) 0.051(11) Uiso 1 1 d . . . . .
H16A H 0.678167 0.812138 0.858686 0.061 Uiso 1 1 calc R U . . .
C18 C 0.704(3) 0.480(3) 0.823(3) 0.047(10) Uiso 1 1 d . . . . .
H18A H 0.752996 0.455676 0.847514 0.056 Uiso 1 1 calc R U . . .
C19 C 0.715(2) 0.571(2) 0.890(2) 0.030(7) Uiso 1 1 d . . . . .
H19A H 0.663379 0.590894 0.862666 0.036 Uiso 1 1 calc R U . . .
C20A C 0.704(5) 0.536(5) 0.732(5) 0.026(16) Uiso 0.4 1 d . . P B 1
H20A H 0.649378 0.552802 0.706410 0.031 Uiso 0.4 1 calc R U P B 1
C20B C 0.774(3) 0.534(3) 0.766(3) 0.020(9) Uiso 0.6 1 d . . P B 2
H20B H 0.824059 0.508836 0.786659 0.024 Uiso 0.6 1 calc R U P B 2
C21 C 0.693(3) 0.478(3) 0.741(3) 0.037(8) Uiso 1 1 d . . . . .
C43 C 0.791(2) 0.627(2) 0.841(2) 0.030(7) Uiso 1 1 d . . . . .
H43A H 0.848569 0.641252 0.847075 0.036 Uiso 1 1 calc R U . B 1
O45 O 0.764(2) 0.541(2) 0.695(2) 0.055(8) Uiso 1 1 d . . . . .
C22 C 0.438(3) 0.245(2) 0.272(2) 0.035(8) Uiso 1 1 d . . . . .
H22A H 0.390654 0.270184 0.278822 0.042 Uiso 1 1 calc R U . . .
C24 C 0.423(2) 0.232(2) 0.185(2) 0.029(7) Uiso 1 1 d . . . . .
H24A H 0.437613 0.290354 0.193417 0.035 Uiso 1 1 calc R U . . .
H24B H 0.464128 0.200667 0.171071 0.035 Uiso 1 1 calc R U . . .
C28 C -0.143(2) 0.597(2) 0.355(2) 0.030(7) Uiso 1 1 d . . . . .
H28A H -0.202394 0.604778 0.344813 0.037 Uiso 1 1 calc R U . . .
C29 C -0.140(2) 0.584(2) 0.273(2) 0.032(7) Uiso 1 1 d . . . . .
H29A H -0.085659 0.565066 0.280538 0.038 Uiso 1 1 calc R U . . .
C30 C 0.304(3) 0.419(3) 0.888(3) 0.039(8) Uiso 1 1 d . . . . .
H30A H 0.332824 0.450102 0.871162 0.047 Uiso 1 1 calc R U . . .
C31 C 0.2100(19) 0.3707(19) 0.8131(19) 0.020(5) Uiso 1 1 d . . . . .
H31A H 0.175954 0.344690 0.829408 0.023 Uiso 1 1 calc R U . . .
C37 C 0.753(3) 0.828(2) 0.753(2) 0.035(8) Uiso 1 1 d . . . . .
H37A H 0.814979 0.833206 0.768768 0.042 Uiso 1 1 calc R U . . .
C38 C 0.736(3) 0.912(3) 0.827(3) 0.037(8) Uiso 1 1 d . . . . .
H38A H 0.766605 0.967576 0.840628 0.044 Uiso 1 1 calc R U . . .
C45 C 0.722(2) 0.578(2) 0.976(2) 0.032(7) Uiso 1 1 d . . . . .
H45A H 0.726267 0.638873 1.015901 0.038 Uiso 1 1 calc R U . . .
H45B H 0.668886 0.540789 0.959394 0.038 Uiso 1 1 calc R U . . .
C47 C 0.634(2) 0.3702(19) 0.817(2) 0.022(6) Uiso 1 1 d . . . . .
H47A H 0.692919 0.360680 0.828987 0.026 Uiso 1 1 calc R U . . .
C49 C 0.777(2) 0.831(3) 0.982(3) 0.037(8) Uiso 1 1 d . . . . .
H49A H 0.758763 0.877959 1.018242 0.044 Uiso 1 1 calc R U . . .
H49B H 0.752518 0.775737 0.974650 0.044 Uiso 1 1 calc R U . . .
C53 C 0.230(3) 0.709(3) 0.983(3) 0.038(8) Uiso 1 1 d . . . . .
H53A H 0.283779 0.697987 1.018637 0.045 Uiso 1 1 calc R U . . .
H53B H 0.245180 0.757101 0.975984 0.045 Uiso 1 1 calc R U . . .
C54 C 0.208(2) 1.001(2) 0.817(2) 0.026(6) Uiso 1 1 d . . . . .
H54A H 0.161496 1.022450 0.829434 0.031 Uiso 1 1 calc R U . . .
C56 C 0.197(3) 1.011(3) 0.735(3) 0.051(11) Uiso 1 1 d . . . . .
H56A H 0.194900 1.071508 0.749471 0.062 Uiso 1 1 calc R U . . .
C58 C 0.275(2) 0.995(3) 0.726(3) 0.036(8) Uiso 1 1 d . . . . .
H58A H 0.272814 0.932019 0.701973 0.043 Uiso 1 1 calc R U . . .
C60 C 0.279(2) 0.951(2) 0.976(2) 0.034(8) Uiso 1 1 d . . . . .
H60A H 0.311719 0.929493 1.016663 0.041 Uiso 1 1 calc R U . . .
H60B H 0.318885 0.970745 0.961982 0.041 Uiso 1 1 calc R U . . .
C63 C 0.521(2) 0.311(2) 0.354(2) 0.028(7) Uiso 1 1 d . . . . .
H63A H 0.570937 0.292980 0.344995 0.033 Uiso 1 1 calc R U . . .
C66 C -0.214(2) 0.506(2) 0.187(2) 0.026(6) Uiso 1 1 d . . . . .
H66A H -0.217642 0.456486 0.195168 0.031 Uiso 1 1 calc R U . . .
H66B H -0.269750 0.522465 0.172754 0.031 Uiso 1 1 calc R U . . .
C68 C 0.205(3) 0.312(3) 0.735(3) 0.040(9) Uiso 1 1 d . . . . .
H68A H 0.235669 0.344044 0.720277 0.048 Uiso 1 1 calc R U . . .
C71 C 0.312(3) 0.484(3) 0.976(3) 0.049(10) Uiso 1 1 d . . . . .
H71A H 0.278696 0.526820 0.969990 0.059 Uiso 1 1 calc R U . . .
H71B H 0.290117 0.453733 0.997322 0.059 Uiso 1 1 calc R U . . .
C72 C 0.120(3) 0.471(3) 0.829(3) 0.044(9) Uiso 1 1 d . . . . .
H72A H 0.102553 0.428685 0.842433 0.052 Uiso 1 1 calc R U . . .
C73 C 0.6280(19) 0.9984(19) 0.8132(19) 0.020(5) Uiso 1 1 d . . . . .
H73A H 0.677750 1.040413 0.828336 0.024 Uiso 1 1 calc R U . . .
C74 C 0.553(2) 0.977(2) 0.734(2) 0.034(8) Uiso 1 1 d . . . . .
H74A H 0.508825 0.929397 0.719101 0.041 Uiso 1 1 calc R U . . .
C75 C 0.610(3) 1.026(3) 0.889(3) 0.039(8) Uiso 1 1 d . . . . .
H75A H 0.563178 0.977953 0.869862 0.047 Uiso 1 1 calc R U . . .
C77 C 0.686(3) 1.044(3) 0.976(3) 0.051(11) Uiso 1 1 d . . . . .
H77A H 0.708740 0.991452 0.967854 0.062 Uiso 1 1 calc R U . . .
H77B H 0.734007 1.091730 0.997708 0.062 Uiso 1 1 calc R U . . .
C79 C -0.082(3) 0.730(3) 0.336(3) 0.038(8) Uiso 1 1 d . . . . .
H79A H -0.093782 0.779096 0.324757 0.045 Uiso 1 1 calc R U . . .
C80 C -0.089(3) 0.752(3) 0.412(3) 0.040(9) Uiso 1 1 d . . . . .
H80A H -0.149251 0.757613 0.396889 0.049 Uiso 1 1 calc R U . . .
C83 C 0.360(3) 1.046(3) 0.883(3) 0.041(9) Uiso 1 1 d . . . . .
H83A H 0.359775 0.985707 0.870969 0.049 Uiso 1 1 calc R U . . .
C84 C 0.364(2) 1.049(2) 0.810(2) 0.034(8) Uiso 1 1 d . . . . .
H84A H 0.369170 1.110663 0.823310 0.041 Uiso 1 1 calc R U . . .
C86 C 0.499(2) 1.081(2) 0.823(2) 0.033(7) Uiso 1 1 d . . . . .
H86A H 0.484245 1.138195 0.833867 0.040 Uiso 1 1 calc R U . . .
C89 C 0.549(3) 0.392(3) 0.882(3) 0.042(9) Uiso 1 1 d . . . . .
H89A H 0.536765 0.439565 0.869382 0.051 Uiso 1 1 calc R U . . .
C90 C 0.557(4) 0.428(3) 0.977(3) 0.057(12) Uiso 1 1 d . . . . .
H90A H 0.605957 0.479998 1.022846 0.068 Uiso 1 1 calc R U . . .
H90B H 0.502557 0.441935 0.975165 0.068 Uiso 1 1 calc R U . . .
C92 C 0.469(2) 0.316(2) 0.810(2) 0.033(7) Uiso 1 1 d . . . . .
H92A H 0.476732 0.268093 0.822737 0.040 Uiso 1 1 calc R U . . .
C94 C 0.351(2) 0.297(2) 0.823(2) 0.033(7) Uiso 1 1 d . . . . .
H94A H 0.376540 0.251501 0.834018 0.039 Uiso 1 1 calc R U . . .
C95 C 0.248(4) 0.251(4) 0.747(4) 0.060(13) Uiso 1 1 d . . . . .
H95A H 0.219941 0.218970 0.762840 0.072 Uiso 1 1 calc R U . . .
C98 C 0.478(3) 0.288(3) 0.728(3) 0.041(9) Uiso 1 1 d . . . . .
H98A H 0.455931 0.326812 0.703167 0.049 Uiso 1 1 calc R U . . .
C100 C 0.444(3) 0.162(3) 0.335(3) 0.045(9) Uiso 1 1 d . . . . .
H10B H 0.443501 0.101029 0.322256 0.054 Uiso 1 1 calc R U . . .
C101 C 0.524(3) 0.214(3) 0.412(3) 0.041(9) Uiso 1 1 d . . . . .
H10C H 0.569948 0.193139 0.397431 0.049 Uiso 1 1 calc R U . . .
C104 C 0.318(2) 0.128(2) 0.341(2) 0.026(6) Uiso 1 1 d . . . . .
H10D H 0.331677 0.070385 0.316309 0.031 Uiso 1 1 calc R U . . .
C105 C 0.048(2) 0.768(2) 0.340(2) 0.026(6) Uiso 1 1 d . . . . .
H10E H 0.010452 0.800350 0.315397 0.032 Uiso 1 1 calc R U . . .
C106 C 0.075(2) 0.703(2) 0.271(2) 0.031(7) Uiso 1 1 d . . . . .
H10F H 0.113458 0.671700 0.297445 0.037 Uiso 1 1 calc R U . . .
C107 C 0.133(3) 0.827(3) 0.416(3) 0.043(9) Uiso 1 1 d . . . . .
H10G H 0.168984 0.793780 0.440798 0.052 Uiso 1 1 calc R U . . .
C108 C 0.441(3) 1.105(3) 0.976(3) 0.049(10) Uiso 1 1 d . . . . .
H10H H 0.435111 1.099661 1.021200 0.059 Uiso 1 1 calc R U . . .
H10I H 0.494141 1.088153 0.976817 0.059 Uiso 1 1 calc R U . . .
C111 C -0.007(3) 0.636(3) 0.185(3) 0.040(9) Uiso 1 1 d . . . . .
H11B H 0.009028 0.594761 0.143072 0.048 Uiso 1 1 calc R U . . .
H11C H -0.038035 0.602777 0.197996 0.048 Uiso 1 1 calc R U . . .
C113 C 0.187(3) 0.876(3) 0.395(3) 0.039(8) Uiso 1 1 d . . . . .
H11D H 0.147704 0.908873 0.371900 0.047 Uiso 1 1 calc R U . . .
C117 C 0.327(2) 0.769(2) 0.343(2) 0.025(6) Uiso 1 1 d . . . . .
H11E H 0.332788 0.811927 0.325472 0.029 Uiso 1 1 calc R U . . .
C119 C 0.326(2) 0.678(2) 0.277(2) 0.033(7) Uiso 1 1 d . . . . .
H11F H 0.321242 0.636296 0.295532 0.040 Uiso 1 1 calc R U . . .
C120 C 0.248(3) 0.647(3) 0.183(3) 0.054(11) Uiso 1 1 d . . . . .
H12A H 0.249381 0.590332 0.140649 0.064 Uiso 1 1 calc R U . . .
H12B H 0.192830 0.638765 0.182960 0.064 Uiso 1 1 calc R U . . .
C122 C 0.470(4) 0.704(3) 0.344(4) 0.064(13) Uiso 1 1 d D . . . .
H122 H 0.520799 0.705413 0.335444 0.077 Uiso 1 1 calc R U . . .
C124 C 0.530(2) 0.586(2) 0.355(2) 0.026(6) Uiso 1 1 d . . . . .
H12D H 0.571912 0.610325 0.344946 0.031 Uiso 1 1 calc R U . . .
C125 C 0.561(3) 0.278(3) 0.734(3) 0.048(10) Uiso 1 1 d . . . . .
H12E H 0.576121 0.230504 0.747268 0.058 Uiso 1 1 calc R U . . .
C126 C 0.027(2) 0.482(2) 0.754(2) 0.034(8) Uiso 1 1 d . . . . .
H12F H -0.019829 0.490241 0.770125 0.041 Uiso 1 1 calc R U . . .
C127 C 0.495(3) 0.797(3) 0.422(3) 0.056(12) Uiso 1 1 d . . . . .
H12G H 0.500560 0.842404 0.407382 0.067 Uiso 1 1 calc R U . . .
C128 C -0.113(3) 0.417(3) 0.442(3) 0.038(8) Uiso 1 1 d . . . . .
H12H H -0.059216 0.449703 0.453018 0.046 Uiso 1 1 calc R U . . .
C129 C 0.193(2) 0.812(2) 0.320(2) 0.028(7) Uiso 1 1 d . . . . .
H12I H 0.217109 0.843859 0.300623 0.033 Uiso 1 1 calc R U . . .
C130 C -0.079(3) 0.682(3) 0.430(3) 0.046(10) Uiso 1 1 d . . . . .
H13B H -0.018516 0.674662 0.446296 0.055 Uiso 1 1 calc R U . . .
C131 C 0.478(3) 0.494(3) 0.280(3) 0.049(10) Uiso 1 1 d . . . . .
H13C H 0.434194 0.476868 0.291821 0.059 Uiso 1 1 calc R U . . .
C132 C -0.206(2) 0.477(2) 0.352(2) 0.031(7) Uiso 1 1 d . . . . .
H13D H -0.255422 0.504805 0.341701 0.037 Uiso 1 1 calc R U . . .
C13Y C -0.098(4) 0.195(2) 0.344(4) 0.075(16) Uiso 1 1 d D . . . .
H13Y H -0.157374 0.186052 0.336127 0.091 Uiso 1 1 calc R U . . .
C166 C -0.046(3) 0.181(3) 0.423(3) 0.049(10) Uiso 1 1 d . . . . .
H166 H -0.064356 0.120937 0.408394 0.059 Uiso 1 1 calc R U . . .
O5 O -0.115(2) 0.146(2) 0.267(2) 0.054(8) Uiso 1 1 d . . . . .
O10 O -0.0819(17) 0.2832(17) 0.3674(17) 0.037(6) Uiso 1 1 d D . . . .
C134 C 0.221(2) 0.123(2) 0.272(2) 0.031(7) Uiso 1 1 d . . . . .
H13F H 0.209351 0.181064 0.298793 0.038 Uiso 1 1 calc R U . . .
C135 C 0.311(3) 0.145(3) 0.417(3) 0.041(9) Uiso 1 1 d . . . . .
H13G H 0.299517 0.203294 0.440668 0.049 Uiso 1 1 calc R U . . .
C136 C 0.043(3) 0.203(3) 0.431(3) 0.056(12) Uiso 1 1 d . . . . .
H13H H 0.067959 0.264391 0.453403 0.068 Uiso 1 1 calc R U . . .
C137 C 0.233(3) 0.078(3) 0.396(3) 0.038(8) Uiso 1 1 d . . . . .
H13I H 0.249223 0.021386 0.372812 0.046 Uiso 1 1 calc R U . . .
C138 C 0.532(3) 0.305(3) 0.428(3) 0.056(12) Uiso 1 1 d . . . . .
H13J H 0.488092 0.330247 0.444585 0.067 Uiso 1 1 calc R U . . .
C139 C 0.583(2) 0.432(2) 0.352(2) 0.034(8) Uiso 1 1 d . . . . .
H13K H 0.622847 0.394764 0.342428 0.041 Uiso 1 1 calc R U . . .
C140 C 0.580(3) 0.580(3) 0.443(3) 0.044(9) Uiso 1 1 d . . . . .
H14B H 0.537404 0.557373 0.453194 0.053 Uiso 1 1 calc R U . . .
C141 C 0.411(3) 0.789(3) 0.431(3) 0.052(11) Uiso 1 1 d . . . . .
H14C H 0.408024 0.749872 0.453374 0.063 Uiso 1 1 calc R U . . .
C145 C 0.424(3) 0.496(3) 0.190(3) 0.039(8) Uiso 1 1 d . . . . .
H14D H 0.383091 0.439161 0.139665 0.047 Uiso 1 1 calc R U . . .
H14E H 0.391798 0.541721 0.196146 0.047 Uiso 1 1 calc R U . . .
C147 C -0.208(3) 0.251(3) 0.190(3) 0.038(8) Uiso 1 1 d . . . . .
H14F H -0.216923 0.258246 0.140944 0.046 Uiso 1 1 calc R U . . .
H14G H -0.171131 0.210529 0.196270 0.046 Uiso 1 1 calc R U . . .
C150 C -0.173(3) 0.340(3) 0.280(3) 0.051(11) Uiso 1 1 d . . . . .
H15A H -0.116623 0.369342 0.291371 0.061 Uiso 1 1 calc R U . . .
C151 C -0.149(2) 0.326(2) 0.356(2) 0.023(6) Uiso 1 1 d . . . . .
H15B H -0.200927 0.291533 0.345306 0.028 Uiso 1 1 calc R U . . .
C154 C 0.217(3) 0.105(3) 0.185(3) 0.043(9) Uiso 1 1 d . . . . .
H15C H 0.158108 0.103634 0.142518 0.051 Uiso 1 1 calc R U . . .
H15D H 0.259931 0.151466 0.197216 0.051 Uiso 1 1 calc R U . . .
C156 C 0.152(2) 0.063(2) 0.320(2) 0.031(7) Uiso 1 1 d . . . . .
H15E H 0.109724 0.011380 0.301518 0.037 Uiso 1 1 calc R U . . .
C158 C 0.041(2) 0.131(2) 0.342(2) 0.022(6) Uiso 1 1 d . . . . .
H15F H 0.017266 0.070671 0.326480 0.026 Uiso 1 1 calc R U . . .
C159 C -0.023(2) 0.155(2) 0.277(2) 0.032(7) Uiso 1 1 d . . . . .
H15G H 0.000779 0.215313 0.295977 0.039 Uiso 1 1 calc R U . . .
C160 C -0.040(3) 0.092(3) 0.183(3) 0.052(11) Uiso 1 1 d . . . . .
H16B H -0.083828 0.105754 0.140444 0.062 Uiso 1 1 calc R U . . .
H16C H 0.014974 0.099092 0.181994 0.062 Uiso 1 1 calc R U . . .
C162 C 0.639(3) 0.518(3) 0.429(3) 0.043(9) Uiso 1 1 d . . . . .
H16D H 0.680377 0.540921 0.417863 0.052 Uiso 1 1 calc R U . . .
C163 C -0.184(3) 0.468(3) 0.430(3) 0.042(9) Uiso 1 1 d . . . . .
H16E H -0.237316 0.434440 0.418550 0.051 Uiso 1 1 calc R U . . .
C164 C 0.521(3) 1.050(3) 0.746(3) 0.046(10) Uiso 1 1 d . . . . .
H16F H 0.566104 1.098136 0.762516 0.055 Uiso 1 1 calc R U . . .
O1 O 0.2362(19) 0.0218(19) 0.1485(19) 0.043(6) Uiso 1 1 d . . . . .
O2 O 0.1500(18) 0.0555(17) 0.2502(18) 0.038(6) Uiso 1 1 d . . . . .
O1W O -0.4088(14) 0.2892(14) 0.1598(14) 0.024(4) Uiso 1 1 d . . . . .
O3 O -0.069(2) 0.005(2) 0.158(2) 0.061(9) Uiso 1 1 d . . . . .
O2W O -0.0689(17) 0.9567(17) 0.6025(17) 0.035(6) Uiso 1 1 d . . . . .
O4 O 0.1210(18) 0.1415(18) 0.3549(18) 0.040(6) Uiso 1 1 d . . . . .
O3W O 0.6952(16) 0.9574(15) 0.6042(16) 0.030(5) Uiso 1 1 d . . . . .
O4W O 0.8339(16) 0.8963(15) 0.6420(16) 0.029(5) Uiso 1 1 d . . . . .
O6 O 0.399(2) 0.150(2) 0.485(2) 0.057(8) Uiso 1 1 d . . . . .
O5W O 0.800(2) 0.7377(19) 0.571(2) 0.045(7) Uiso 1 1 d . . . . .
O7 O 0.2365(16) 0.0865(16) 0.4684(16) 0.031(5) Uiso 1 1 d . . . . .
O6W O 0.5932(15) 0.4241(15) 0.1590(15) 0.027(5) Uiso 1 1 d . . . . .
O8 O 0.0983(18) 0.1631(18) 0.4928(18) 0.038(6) Uiso 1 1 d . . . . .
O7W O 0.796(2) 0.389(2) 0.570(2) 0.045(7) Uiso 1 1 d . . . . .
O9 O -0.0451(16) 0.2435(15) 0.4975(16) 0.030(5) Uiso 1 1 d . . . . .
O8W O 0.6967(16) 0.2015(16) 0.6028(17) 0.033(5) Uiso 1 1 d . . . . .
O9W O 0.145(2) -0.117(2) 0.094(2) 0.053(8) Uiso 1 1 d . . . . .
O11 O -0.086(2) 0.383(2) 0.512(2) 0.067(10) Uiso 1 1 d . . . . .
O12 O -0.1547(16) 0.5464(15) 0.5037(16) 0.030(5) Uiso 1 1 d . . . . .
O11W O -0.027(2) 0.767(2) 0.095(2) 0.055(8) Uiso 1 1 d . . . . .
O13 O -0.287(3) 0.226(3) 0.184(3) 0.078(11) Uiso 1 1 d . . . . .
O12W O 0.432(3) 0.984(3) 0.424(3) 0.093(14) Uiso 1 1 d . . . . .
O14 O -0.2296(17) 0.4020(17) 0.2746(17) 0.035(5) Uiso 1 1 d . . . . .
O13W O 0.317(2) 0.271(2) 0.978(2) 0.047(7) Uiso 1 1 d . . . . .
O15 O -0.1317(18) 0.5349(18) 0.3708(18) 0.038(6) Uiso 1 1 d . . . . .
O14W O 0.0024(15) 0.6750(15) 0.9759(15) 0.027(5) Uiso 1 1 d . . . . .
O16 O -0.200(2) 0.480(2) 0.110(2) 0.050(7) Uiso 1 1 d . . . . .
O15W O -0.0671(16) 0.2024(15) 0.6032(16) 0.030(5) Uiso 1 1 d . . . . .
O17 O -0.0956(19) 0.6987(18) 0.5068(19) 0.042(6) Uiso 1 1 d . . . . .
O16W O -0.1662(16) 0.3032(16) 0.6427(16) 0.030(5) Uiso 1 1 d . . . . .
O18W O -0.0012(16) -0.1434(15) -0.0247(16) 0.029(5) Uiso 1 1 d . . . . .
O17W O 0.687(2) 0.264(2) 0.978(2) 0.048(7) Uiso 1 1 d . . . . .
O18 O -0.0268(19) 0.8372(19) 0.4932(19) 0.045(7) Uiso 1 1 d . . . . .
O19 O -0.1312(18) 0.6621(18) 0.2642(18) 0.041(6) Uiso 1 1 d . . . . .
O20 O 0.0121(17) 0.7311(17) 0.3594(18) 0.037(6) Uiso 1 1 d . . . . .
O21 O -0.0626(19) 0.6821(19) 0.1481(19) 0.043(6) Uiso 1 1 d . . . . .
O22 O 0.1261(18) 0.7509(18) 0.2505(18) 0.039(6) Uiso 1 1 d . . . . .
O23 O 0.113(2) 0.893(2) 0.485(2) 0.062(9) Uiso 1 1 d . . . . .
O24 O 0.2576(16) 0.9384(16) 0.4685(16) 0.030(5) Uiso 1 1 d . . . . .
O25 O 0.2587(19) 0.7697(18) 0.3548(19) 0.041(6) Uiso 1 1 d . . . . .
O26 O 0.251(2) 0.708(2) 0.157(2) 0.065(9) Uiso 1 1 d . . . . .
O28 O 0.4201(18) 0.8858(18) 0.4924(19) 0.041(6) Uiso 1 1 d . . . . .
O29 O 0.5679(16) 0.8097(16) 0.4964(16) 0.031(5) Uiso 1 1 d . . . . .
O30 O 0.407(2) 0.678(2) 0.267(2) 0.054(8) Uiso 1 1 d . . . . .
O31 O 0.4750(17) 0.6397(16) 0.3670(17) 0.035(5) Uiso 1 1 d D . . . .
O32 O 0.495(3) 0.516(3) 0.183(3) 0.074(11) Uiso 1 1 d . . . . .
O33 O 0.622(3) 0.687(3) 0.513(3) 0.072(10) Uiso 1 1 d . . . . .
O34 O 0.6839(16) 0.5142(15) 0.5045(16) 0.030(5) Uiso 1 1 d . . . . .
O35 O 0.5306(18) 0.4296(18) 0.2754(18) 0.039(6) Uiso 1 1 d . . . . .
O36 O 0.5282(17) 0.3921(17) 0.3708(17) 0.036(6) Uiso 1 1 d . . . . .
O37 O 0.336(2) 0.187(2) 0.111(2) 0.048(7) Uiso 1 1 d . . . . .
O38 O 0.6288(19) 0.3628(18) 0.5074(19) 0.042(6) Uiso 1 1 d . . . . .
O39 O 0.546(2) 0.211(2) 0.493(2) 0.047(7) Uiso 1 1 d . . . . .
O40 O 0.4205(17) 0.1576(17) 0.2638(18) 0.037(6) Uiso 1 1 d . . . . .
O41 O 0.3725(17) 0.1846(17) 0.3595(17) 0.036(6) Uiso 1 1 d . . . . .
O42 O 0.7953(18) 0.5533(18) 1.0181(18) 0.041(6) Uiso 1 1 d . . . . .
O43 O 0.7924(17) 0.6258(17) 0.9123(17) 0.036(6) Uiso 1 1 d . . . . .
O44 O 0.7269(15) 0.6739(15) 0.8098(15) 0.029(5) Uiso 1 1 d . . . . .
O46 O 0.6809(15) 0.3924(15) 0.6733(15) 0.028(5) Uiso 1 1 d . . . . .
O47 O 0.739(2) 0.690(2) 0.678(2) 0.056(8) Uiso 1 1 d . . . . .
O48 O 0.6969(17) 0.8418(17) 0.6787(17) 0.037(6) Uiso 1 1 d . . . . .
O49 O 0.8746(17) 0.8501(17) 1.0260(17) 0.036(6) Uiso 1 1 d . . . . .
O50 O 0.7771(16) 0.9045(15) 0.9057(16) 0.029(5) Uiso 1 1 d . . . . .
O51 O 0.6455(19) 0.9095(19) 0.7963(19) 0.042(6) Uiso 1 1 d . . . . .
O53 O 0.434(2) 1.037(2) 0.666(2) 0.055(8) Uiso 1 1 d . . . . .
O54 O 0.658(2) 1.066(2) 1.039(2) 0.053(8) Uiso 1 1 d . . . . .
O55 O 0.5685(13) 0.9483(13) 0.6604(13) 0.019(4) Uiso 1 1 d . . . . .
O56 O 0.426(2) 1.026(2) 0.799(2) 0.055(8) Uiso 1 1 d . . . . .
O57 O 0.5745(19) 1.0985(18) 0.8961(19) 0.042(6) Uiso 1 1 d . . . . .
O58 O 0.265(2) 1.0206(19) 0.660(2) 0.046(7) Uiso 1 1 d . . . . .
O59 O 0.1184(13) 0.9567(13) 0.6634(13) 0.018(4) Uiso 1 1 d . . . . .
O60 O 0.446(3) 1.187(3) 0.992(3) 0.066(10) Uiso 1 1 d . . . . .
O61 O 0.291(2) 1.0605(19) 0.892(2) 0.045(7) Uiso 1 1 d . . . . .
O62 O 0.1967(17) 0.9216(17) 0.7977(17) 0.035(5) Uiso 1 1 d . . . . .
O63 O 0.0166(15) 0.8365(15) 0.6725(15) 0.027(5) Uiso 1 1 d . . . . .
O65 O 0.1461(17) 0.8426(17) 0.9122(17) 0.035(6) Uiso 1 1 d . . . . .
O66 O 0.1093(15) 0.6918(15) 0.8103(16) 0.029(5) Uiso 1 1 d . . . . .
O67 O 0.2471(19) 1.0204(19) 1.0168(19) 0.045(7) Uiso 1 1 d . . . . .
O68 O 0.1545(15) 0.5569(15) 0.9059(15) 0.029(5) Uiso 1 1 d . . . . .
O69 O 0.1766(17) 0.7314(17) 1.0264(17) 0.037(6) Uiso 1 1 d . . . . .
O70 O -0.036(2) 0.544(2) 0.679(2) 0.057(8) Uiso 1 1 d . . . . .
O71 O 0.0072(17) 0.3933(17) 0.6784(17) 0.036(6) Uiso 1 1 d . . . . .
O72 O 0.1756(18) 0.4422(18) 0.7961(18) 0.040(6) Uiso 1 1 d . . . . .
O73 O 0.405(2) 0.528(2) 1.038(2) 0.052(8) Uiso 1 1 d . . . . .
O74 O 0.1170(13) 0.2677(13) 0.6597(13) 0.019(4) Uiso 1 1 d . . . . .
O75 O 0.256(2) 0.185(2) 0.665(2) 0.056(8) Uiso 1 1 d . . . . .
O76 O 0.3459(19) 0.3528(19) 0.8959(19) 0.043(6) Uiso 1 1 d . . . . .
O77 O 0.397(2) 0.329(2) 0.799(2) 0.056(8) Uiso 1 1 d . . . . .
O78 O 0.420(2) 0.194(2) 0.660(2) 0.047(7) Uiso 1 1 d . . . . .
O79 O 0.5700(13) 0.2630(13) 0.6624(13) 0.018(4) Uiso 1 1 d . . . . .
O80 O 0.571(2) 0.360(2) 0.992(2) 0.061(9) Uiso 1 1 d . . . . .
O81 O 0.625(2) 0.386(2) 0.891(2) 0.050(7) Uiso 1 1 d . . . . .
O82 O 0.6248(17) 0.4312(16) 0.7970(16) 0.032(5) Uiso 1 1 d . . . . .
Cl0J Cl 0.0761(5) 0.4368(5) 0.1231(5) 0.0250(16) Uani 1 1 d . . . . .
Cl0L Cl 0.0717(6) 0.2420(5) 0.1228(5) 0.0249(15) Uani 1 1 d . . . . .
Cl0M Cl -0.1445(6) 0.1626(6) -0.0363(6) 0.036(2) Uani 1 1 d . . . . .
Cl0O Cl 0.1307(6) 0.1594(6) -0.0366(6) 0.0341(19) Uani 1 1 d . . . . .
Cl0P Cl -0.0863(7) 0.0826(5) -0.1996(6) 0.037(2) Uani 1 1 d . . . . .
Cl0Q Cl -0.2746(6) 0.1622(7) -0.2316(7) 0.049(3) Uani 1 1 d . . . . .
Cl0R Cl -0.0887(6) 0.2730(6) -0.1997(5) 0.037(2) Uani 1 1 d . . . . .
Cl0S Cl 0.0674(8) 0.1619(7) -0.2322(7) 0.049(3) Uani 1 1 d . . . . .
Cl0T Cl -0.1419(5) 0.3595(6) -0.0365(6) 0.0337(19) Uani 1 1 d . . . . .
Cl0W Cl 0.1331(6) 0.3562(7) -0.0367(6) 0.037(2) Uani 1 1 d . . . . .
Cl1A Cl 0.0124(17) 0.5024(15) -0.0296(16) 0.042(5) Uiso 0.5 1 d . . P . .
Cl1D Cl 0.1732(15) 0.4417(15) 0.3067(14) 0.036(5) Uiso 0.5 1 d . . P . .
Cl1G Cl 0.2630(5) 0.3537(8) 0.1583(7) 0.051(3) Uani 1 1 d . . . . .
Cl1M Cl 0.4527(16) 0.6971(16) 0.8582(15) 0.043(5) Uiso 0.5 1 d . . P E .
Cl2M Cl 0.4307(15) 0.7165(14) 0.8586(14) 0.037(4) Uiso 0.5 1 d . . P E .
Cl3D Cl 0.1585(14) 0.4210(15) 0.3065(14) 0.034(5) Uiso 0.5 1 d . . P . .
Cl4A Cl -0.0206(15) 0.4859(13) -0.0548(14) 0.033(4) Uiso 0.5 1 d . . P . .
ClTS Cl -0.0078(13) 0.0146(12) -0.0535(14) 0.033(4) Uiso 0.5 1 d . . P . .
ClTT Cl -0.0177(15) 0.0239(14) -0.0299(16) 0.041(5) Uiso 0.5 1 d . . P . .
Cl14 Cl -0.0793(8) 0.3607(8) 0.1584(7) 0.051(3) Uani 1 1 d . . . . .
Mo7 Mo 0.36461(14) 0.62977(15) 0.70383(14) 0.0133(4) Uani 1 1 d . . . . .
Mo10 Mo 0.24427(14) 0.50948(14) 0.46318(14) 0.0113(4) Uani 1 1 d . . . . .
Mo13 Mo -0.03581(15) 0.30298(15) 0.04916(15) 0.0140(4) Uani 1 1 d . . . . .
Mo14 Mo -0.00481(16) 0.36172(16) -0.03698(17) 0.0182(5) Uani 1 1 d . . . . .
Mo15 Mo -0.12114(16) 0.21764(18) -0.12196(17) 0.0214(5) Uani 1 1 d . . . . .
Mo16 Mo 0.02419(18) 0.21620(18) -0.12204(17) 0.0215(5) Uani 1 1 d . . . . .
Mo17 Mo -0.00704(16) 0.15698(15) -0.03694(17) 0.0180(5) Uani 1 1 d . . . . .
Mo18 Mo 0.11023(14) 0.30189(15) 0.04916(15) 0.0141(4) Uani 1 1 d . . . . .
Mo1B Mo 0.6532(4) 1.0106(5) 1.2814(4) 0.0314(13) Uiso 0.5 1 d . . P C 4
Mo4A Mo 0.5690(4) 0.9098(4) 1.1101(4) 0.0126(15) Uiso 0.5 1 d . . P C 4
Mo6B Mo 0.5765(3) 0.7757(4) 1.1280(4) 0.0069(12) Uiso 0.5 1 d . . P C 4
Mo2B Mo 0.6605(3) 0.8660(4) 1.2971(4) 0.0204(10) Uiso 0.5 1 d . . P C 4
Mo5A Mo 0.7197(3) 0.8919(4) 1.2070(3) 0.0117(11) Uiso 0.5 1 d . . P C 4
Mo3B Mo 0.5113(4) 0.8931(4) 1.2039(4) 0.0165(12) Uiso 0.5 1 d . . P C 4
Cl1Y Cl 0.7066(18) 1.1633(18) 1.3841(18) 0.060(6) Uiso 0.5 1 d . . P C 4
Cl2A Cl 0.7166(18) 0.8367(19) 1.4143(18) 0.060(6) Uiso 0.5 1 d . . P C 4
Cl1U Cl 0.5075(13) 0.9314(14) 0.9868(15) 0.034(4) Uiso 0.5 1 d . . P C 4
Cl6Y Cl 0.5261(12) 0.6190(11) 1.0183(13) 0.027(3) Uiso 0.5 1 d . . P C 4
Cl3H Cl 0.8600(10) 0.8927(12) 1.2147(10) 0.017(3) Uiso 0.5 1 d . . P C 4
Cl2T Cl 0.3743(12) 0.8950(13) 1.2057(12) 0.028(4) Uiso 0.5 1 d . . P C 4
Cl2K Cl 0.6286(10) 0.8019(10) 1.0408(10) 0.006(4) Uiso 0.5 1 d . . P C 4
Cl2N Cl 0.4355(13) 0.8134(14) 1.0500(13) 0.022(5) Uiso 0.5 1 d . . P C 4
Cl3U Cl 0.7078(11) 1.0181(11) 1.1897(12) 0.027(3) Uiso 0.5 1 d . . P C 4
Cl3Y Cl 0.5085(13) 1.0209(13) 1.1868(15) 0.036(4) Uiso 0.5 1 d . . P C 4
Cl5E Cl 0.7908(13) 0.9863(13) 1.3639(13) 0.037(4) Uiso 0.5 1 d . . P C 4
Cl1F Cl 0.6018(14) 0.9789(15) 1.3715(14) 0.043(4) Uiso 0.5 1 d . . P C 4
Cl2X Cl 0.7171(11) 0.7545(12) 1.2151(12) 0.024(3) Uiso 0.5 1 d . . P C 4
Cl3B Cl 0.5213(12) 0.7592(13) 1.2142(13) 0.027(4) Uiso 0.5 1 d . . P C 4
Mo2A Mo 0.6532(4) 0.8268(5) 1.2815(4) 0.0317(13) Uiso 0.5 1 d . . P D 5
Mo5B Mo 0.7177(4) 0.8661(4) 1.2038(4) 0.0180(12) Uiso 0.5 1 d . . P D 5
Mo3A Mo 0.5129(3) 0.8706(4) 1.2071(3) 0.0127(11) Uiso 0.5 1 d . . P D 5
Mo1A Mo 0.6620(3) 0.9869(4) 1.2970(4) 0.0194(10) Uiso 0.5 1 d . . P D 5
MoBA Mo 0.5766(4) 0.9080(3) 1.1279(4) 0.0087(14) Uiso 0.5 1 d . . P D 5
Mo6A Mo 0.5660(4) 0.7553(4) 1.1094(4) 0.0127(15) Uiso 0.5 1 d . . P D 5
Cl2B Cl 0.7047(17) 0.7824(18) 1.3876(17) 0.055(5) Uiso 0.5 1 d . . P D 5
Cl4H Cl 0.8563(13) 0.8651(16) 1.2052(14) 0.033(5) Uiso 0.5 1 d . . P D 5
Cl1T Cl 0.3796(10) 0.8768(11) 1.2150(11) 0.020(3) Uiso 0.5 1 d . . P D 5
Cl1X Cl 0.7211(17) 1.1383(17) 1.4118(17) 0.055(5) Uiso 0.5 1 d . . P D 5
Cl1Z Cl 0.5179(11) 0.9561(12) 1.0192(13) 0.027(3) Uiso 0.5 1 d . . P D 5
Cl5Y Cl 0.5029(14) 0.6114(12) 0.9854(15) 0.034(4) Uiso 0.5 1 d . . P D 5
Cl2U Cl 0.7188(12) 1.0110(11) 1.2156(13) 0.029(4) Uiso 0.5 1 d . . P D 5
Cl4Y Cl 0.5238(11) 1.0154(10) 1.2155(12) 0.023(3) Uiso 0.5 1 d . . P D 5
Cl2D Cl 0.7950(13) 0.9495(14) 1.3716(14) 0.041(4) Uiso 0.5 1 d . . P D 5
Cl2F Cl 0.5988(13) 0.9337(14) 1.3644(13) 0.039(4) Uiso 0.5 1 d . . P D 5
Cl2Y Cl 0.7042(14) 0.7211(16) 1.1866(15) 0.039(4) Uiso 0.5 1 d . . P D 5
Cl3A Cl 0.5070(12) 0.7267(14) 1.1888(13) 0.030(4) Uiso 0.5 1 d . . P D 5
Cl3K Cl 0.6400(12) 0.7939(12) 1.0505(12) 0.016(5) Uiso 0.5 1 d . . P D 5
Cl1N Cl 0.4374(9) 0.7950(11) 1.0416(9) 0.004(3) Uiso 0.5 1 d . . P D 5
Mo9A Mo 0.2948(5) 0.6708(4) 0.5836(4) 0.0157(15) Uiso 0.4 1 d . . P E 6
Mo1X Mo 0.4065(4) 0.5800(5) 0.5850(4) 0.0088(12) Uiso 0.4 1 d . . P E 6
Mo1S Mo 0.3137(5) 0.4679(4) 0.5833(4) 0.0161(15) Uiso 0.4 1 d . . P E 6
Mo8B Mo 0.2041(4) 0.5603(5) 0.5852(4) 0.0096(12) Uiso 0.4 1 d . . P E 6
Cl2R Cl 0.3356(15) 0.3333(15) 0.5858(15) 0.033(4) Uiso 0.4 1 d . . P E 6
Cl4T Cl 0.2763(14) 0.8075(14) 0.5860(14) 0.031(4) Uiso 0.4 1 d . . P E 6
Cl3F Cl 0.5424(13) 0.6036(13) 0.5850(13) 0.025(4) Uiso 0.4 1 d . . P E 6
Cl6K Cl 0.0683(13) 0.5363(13) 0.5854(13) 0.026(4) Uiso 0.4 1 d . . P E 6
Cl1H Cl 0.4483(12) 0.7408(12) 0.6982(12) 0.031(4) Uiso 0.5 1 d . . P E 6
Cl2I Cl 0.3329(11) 0.6233(11) 0.4701(11) 0.029(3) Uiso 0.5 1 d . . P E 6
Cl1C Cl 0.4742(13) 0.5434(13) 0.6986(12) 0.034(4) Uiso 0.5 1 d . . P E 6
Cl1E Cl 0.3549(11) 0.4259(11) 0.4673(11) 0.029(3) Uiso 0.5 1 d . . P E 6
Cl2J Cl 0.2493(12) 0.7107(12) 0.6982(11) 0.031(3) Uiso 0.5 1 d . . P E 6
Cl2S Cl 0.1369(12) 0.5969(11) 0.4674(11) 0.029(3) Uiso 0.5 1 d . . P E 6
Cl5B Cl 0.2753(13) 0.5128(13) 0.6980(12) 0.034(4) Uiso 0.5 1 d . . P E 6
Cl3Z Cl 0.1358(8) 0.4314(8) 0.4697(8) 0.011(2) Uiso 0.5 1 d . . P E 6
Mo9B Mo 0.3188(4) 0.6712(3) 0.5830(3) 0.0092(11) Uiso 0.46 1 d . . P E 7
Mo2X Mo 0.4068(3) 0.5539(4) 0.5835(3) 0.0067(10) Uiso 0.46 1 d . . P E 7
Mo2S Mo 0.2892(4) 0.4680(3) 0.5829(3) 0.0093(11) Uiso 0.46 1 d . . P E 7
Mo8A Mo 0.2021(3) 0.5857(4) 0.5833(3) 0.0056(9) Uiso 0.46 1 d . . P E 7
Cl1R Cl 0.2731(9) 0.3325(9) 0.5848(9) 0.014(2) Uiso 0.46 1 d . . P E 7
Cl3T Cl 0.3363(9) 0.8088(9) 0.5849(9) 0.015(3) Uiso 0.46 1 d . . P E 7
Cl5F Cl 0.5412(9) 0.5347(8) 0.5822(9) 0.012(2) Uiso 0.46 1 d . . P E 7
Cl5K Cl 0.0663(8) 0.6036(8) 0.5823(8) 0.010(2) Uiso 0.46 1 d . . P E 7
Cl2H Cl 0.4748(9) 0.7093(9) 0.6992(9) 0.019(3) Uiso 0.5 1 d . . P E 7
Cl1I Cl 0.3592(9) 0.5933(9) 0.4690(8) 0.014(2) Uiso 0.5 1 d . . P E 7
Cl2C Cl 0.4448(9) 0.5116(9) 0.6956(9) 0.017(3) Uiso 0.5 1 d . . P E 7
Cl2E Cl 0.3295(9) 0.4001(9) 0.4701(9) 0.017(2) Uiso 0.5 1 d . . P E 7
Cl1J Cl 0.2765(9) 0.7402(9) 0.6961(8) 0.015(2) Uiso 0.5 1 d . . P E 7
Cl1S Cl 0.1658(9) 0.6256(9) 0.4699(9) 0.016(2) Uiso 0.5 1 d . . P E 7
Cl1B Cl 0.2491(9) 0.5445(9) 0.6984(9) 0.018(3) Uiso 0.5 1 d . . P E 7
Cl2Z Cl 0.1625(11) 0.4019(11) 0.4705(11) 0.028(3) Uiso 0.5 1 d . . P E 7
Mo5X Mo 0.234(2) 0.640(2) 0.582(2) 0.048(6) Uiso 0.14 1 d . . P E 8
Mo6X Mo 0.377(2) 0.638(2) 0.582(2) 0.051(7) Uiso 0.14 1 d . . P E 8
Mo8X Mo 0.370(2) 0.493(2) 0.581(2) 0.049(7) Uiso 0.14 1 d . . P E 8
Mo7X Mo 0.228(2) 0.502(2) 0.581(2) 0.057(8) Uiso 0.14 1 d . . P E 8
Cl20 Cl 0.497(3) 0.708(3) 0.588(3) 0.018(9) Uiso 0.14 1 d . . P E 8
Cl21 Cl 0.437(2) 0.381(2) 0.584(2) 0.006(6) Uiso 0.14 1 d . . P E 8
Cl18 Cl 0.118(2) 0.438(2) 0.586(2) 0.005(7) Uiso 0.14 1 d . . P E 8
Cl19 Cl 0.120(2) 0.708(2) 0.584(2) 0.007(7) Uiso 0.14 1 d . . P E 8

loop_
_atom_site_aniso_label
_atom_site_aniso_U_11
_atom_site_aniso_U_22
_atom_site_aniso_U_33
_atom_site_aniso_U_23
_atom_site_aniso_U_13
_atom_site_aniso_U_12
Cl0J 0.025(4) 0.014(3) 0.021(3) 0.007(3) 0.004(3) 0.004(3)
Cl0L 0.037(4) 0.022(3) 0.023(4) 0.015(3) 0.017(3) 0.012(3)
Cl0M 0.023(4) 0.039(5) 0.040(5) 0.014(4) 0.017(4) -0.011(3)
Cl0O 0.026(4) 0.034(4) 0.039(5) 0.012(4) 0.020(4) 0.018(3)
Cl0P 0.048(5) 0.017(4) 0.025(4) 0.000(3) 0.015(4) -0.001(4)
Cl0Q 0.017(4) 0.052(6) 0.042(5) 0.019(5) -0.008(4) -0.001(4)
Cl0R 0.043(5) 0.043(5) 0.020(4) 0.022(4) 0.006(4) 0.009(4)
Cl0S 0.073(7) 0.053(6) 0.040(5) 0.020(5) 0.048(6) 0.028(5)
Cl0T 0.023(4) 0.050(5) 0.042(5) 0.029(4) 0.021(4) 0.028(4)
Cl0W 0.030(4) 0.053(6) 0.043(5) 0.028(4) 0.025(4) 0.001(4)
Cl1G 0.007(3) 0.070(7) 0.049(6) 0.025(5) 0.001(4) 0.007(4)
Cl14 0.055(6) 0.077(8) 0.047(6) 0.029(6) 0.048(5) 0.034(6)
Mo7 0.0083(9) 0.0188(11) 0.0095(10) 0.0045(9) 0.0047(8) 0.0016(8)
Mo10 0.0110(10) 0.0127(10) 0.0076(9) 0.0044(8) 0.0036(8) 0.0026(8)
Mo13 0.0128(10) 0.0165(11) 0.0195(11) 0.0112(10) 0.0112(9) 0.0057(9)
Mo14 0.0211(12) 0.0185(12) 0.0241(12) 0.0153(10) 0.0136(10) 0.0084(10)
Mo15 0.0101(11) 0.0253(13) 0.0183(12) 0.0084(11) 0.0023(10) 0.0028(10)
Mo16 0.0246(13) 0.0273(14) 0.0186(12) 0.0108(11) 0.0163(11) 0.0116(11)
Mo17 0.0181(12) 0.0118(11) 0.0239(12) 0.0089(10) 0.0106(10) 0.0036(9)
Mo18 0.0108(10) 0.0136(10) 0.0194(11) 0.0088(9) 0.0082(9) 0.0031(9)

loop_
_atom_type_symbol
_atom_type_description
_atom_type_scat_dispersion_real
_atom_type_scat_dispersion_imag
_atom_type_scat_source
C C 0.0033 0.0016 'International Tables Vol C Tables 4.2.6.8 and 6.1.1.4'
H H 0.0000 0.0000 'International Tables Vol C Tables 4.2.6.8 and 6.1.1.4'
O O 0.0106 0.0060 'International Tables Vol C Tables 4.2.6.8 and 6.1.1.4'
Cl Cl 0.1484 0.1585 'International Tables Vol C Tables 4.2.6.8 and 6.1.1.4'
Mo Mo -1.6832 0.6857 'International Tables Vol C Tables 4.2.6.8 and 6.1.1.4'

loop_
_geom_angle_atom_site_label_1
_geom_angle_atom_site_label_2
_geom_angle_atom_site_label_3
_geom_angle
_geom_angle_site_symmetry_1
_geom_angle_site_symmetry_3
_geom_angle_publ_flag
O65 C3 C4 108(3) . . ?
O65 C3 C60 109(3) . . ?
C4 C3 C60 116(3) . . ?
O65 C3 H3A 107.8 . . ?
C4 C3 H3A 107.8 . . ?
C60 C3 H3A 107.8 . . ?
O62 C4 C3 106(4) . . ?
O62 C4 C5 106(4) . . ?
C3 C4 C5 113(4) . . ?
O62 C4 H4A 110.7 . . ?
C3 C4 H4A 110.7 . . ?
C5 C4 H4A 110.7 . . ?
C5 C6A O64 120(6) . . ?
C5 C6A C1 110(5) . . ?
O64 C6A C1 87(4) . . ?
C5 C6A H6AA 112.5 . . ?
O64 C6A H6AA 112.5 . . ?
C1 C6A H6AA 112.5 . . ?
O64 C6B C5 113(4) . . ?
O64 C6B C1 105(3) . . ?
C5 C6B C1 111(4) . . ?
O64 C6B H6B 109.6 . . ?
C5 C6B H6B 109.6 . . ?
C1 C6B H6B 109.6 . . ?
C6A C5 O63 118(5) . . ?
C6A C5 C4 124(5) . . ?
O63 C5 C4 117(4) . . ?
O63 C5 C6B 108(3) . . ?
C4 C5 C6B 107(4) . . ?
O65 C1 O66 111(3) . . ?
O65 C1 C6B 109(3) . . ?
O66 C1 C6B 115(3) . . ?
O65 C1 C6A 112(3) . . ?
O66 C1 C6A 80(3) . . ?
O65 C1 H1A 116.3 . . ?
O66 C1 H1A 116.3 . . ?
C6A C1 H1A 116.3 . . ?
O66 C9 C11 107(3) . . ?
O66 C9 C10 105(3) . . ?
C11 C9 C10 108(3) . . ?
O66 C9 H9A 111.9 . . ?
C11 C9 H9A 111.9 . . ?
C10 C9 H9A 111.9 . . ?
C126 C10 O70 100(3) . . ?
C126 C10 C9 105(3) . . ?
O70 C10 C9 110(3) . . ?
C126 C10 H10A 113.8 . . ?
O70 C10 H10A 113.8 . . ?
C9 C10 H10A 113.8 . . ?
O68 C11 C9 111(4) . . ?
O68 C11 C53 106(3) . . ?
C9 C11 C53 118(4) . . ?
O68 C11 H11A 107.0 . . ?
C9 C11 H11A 107.0 . . ?
C53 C11 H11A 107.0 . . ?
C37 C13 O47 98(3) . . ?
C37 C13 C14 104(3) . . ?
O47 C13 C14 107(3) . . ?
C37 C13 H13A 115.0 . . ?
O47 C13 H13A 115.0 . . ?
C14 C13 H13A 115.0 . . ?
O44 C14 C16 109(3) . . ?
O44 C14 C13 104(3) . . ?
C16 C14 C13 105(3) . . ?
O44 C14 H14A 112.5 . . ?
C16 C14 H14A 112.5 . . ?
C13 C14 H14A 112.5 . . ?
O50 C16 C14 111(4) . . ?
O50 C16 C49 107(3) . . ?
C14 C16 C49 116(4) . . ?
O50 C16 H16A 107.6 . . ?
C14 C16 H16A 107.6 . . ?
C49 C16 H16A 107.6 . . ?
O82 C18 C19 107(3) . . ?
O82 C18 C21 106(3) . . ?
C19 C18 C21 109(3) . . ?
O82 C18 H18A 111.5 . . ?
C19 C18 H18A 111.5 . . ?
C21 C18 H18A 111.5 . . ?
O43 C19 C18 108(3) . . ?
O43 C19 C45 111(3) . . ?
C18 C19 C45 113(3) . . ?
O43 C19 H19A 108.2 . . ?
C18 C19 H19A 108.2 . . ?
C45 C19 H19A 108.2 . . ?
C21 C20A O45 122(7) . . ?
C21 C20A C43 108(6) . . ?
O45 C20A C43 87(4) . . ?
C21 C20A H20A 112.2 . . ?
O45 C20A H20A 112.2 . . ?
C43 C20A H20A 112.2 . . ?
O45 C20B C21 110(4) . . ?
O45 C20B C43 106(4) . . ?
C21 C20B C43 110(4) . . ?
O45 C20B H20B 110.2 . . ?
C21 C20B H20B 110.2 . . ?
C43 C20B H20B 110.2 . . ?
C20A C21 O46 118(5) . . ?
O46 C21 C20B 108(3) . . ?
C20A C21 C18 128(5) . . ?
O46 C21 C18 112(3) . . ?
C20B C21 C18 108(3) . . ?
O43 C43 O44 111(3) . . ?
O43 C43 C20B 111(3) . . ?
O44 C43 C20B 113(3) . . ?
O43 C43 C20A 113(3) . . ?
O44 C43 C20A 79(3) . . ?
O43 C43 H43A 116.4 . . ?
O44 C43 H43A 116.4 . . ?
C20A C43 H43A 116.4 . . ?
C24 C22 O40 110(3) . . ?
C24 C22 C63 116(3) . . ?
O40 C22 C63 116(3) . . ?
C24 C22 H22A 104.3 . . ?
O40 C22 H22A 104.3 . . ?
C63 C22 H22A 104.3 . . ?
O37 C24 C22 117(3) . . ?
O37 C24 H24A 108.1 . . ?
C22 C24 H24A 108.1 . . ?
O37 C24 H24B 108.1 . . ?
C22 C24 H24B 108.1 . . ?
H24A C24 H24B 107.3 . . ?
O15 C28 C130 113(3) . . ?
O15 C28 C29 116(3) . . ?
C130 C28 C29 106(3) . . ?
O15 C28 H28A 107.3 . . ?
C130 C28 H28A 107.3 . . ?
C29 C28 H28A 107.3 . . ?
O19 C29 C28 118(3) . . ?
O19 C29 C66 111(3) . . ?
C28 C29 C66 113(3) . . ?
O19 C29 H29A 104.5 . . ?
C28 C29 H29A 104.5 . . ?
C66 C29 H29A 104.5 . . ?
O76 C30 C71 110(3) . . ?
O76 C30 C31 105(3) . . ?
C71 C30 C31 114(3) . . ?
O76 C30 H30A 109.3 . . ?
C71 C30 H30A 109.3 . . ?
C31 C30 H30A 109.3 . . ?
C68 C31 O72 103(3) . . ?
C68 C31 C30 113(3) . . ?
O72 C31 C30 102(3) . . ?
C68 C31 H31A 112.9 . . ?
O72 C31 H31A 112.9 . . ?
C30 C31 H31A 112.9 . . ?
C13 C37 O48 109(3) . . ?
C13 C37 C38 108(3) . . ?
O48 C37 C38 94(3) . . ?
C13 C37 H37A 114.5 . . ?
O48 C37 H37A 114.5 . . ?
C38 C37 H37A 114.5 . . ?
O51 C38 O50 113(3) . . ?
O51 C38 C37 113(3) . . ?
O50 C38 C37 104(3) . . ?
O51 C38 H38A 108.9 . . ?
O50 C38 H38A 108.9 . . ?
C37 C38 H38A 108.9 . . ?
O42 C45 C19 110(3) . . ?
O42 C45 H45A 109.6 . . ?
C19 C45 H45A 109.6 . . ?
O42 C45 H45B 109.6 . . ?
C19 C45 H45B 109.6 . . ?
H45A C45 H45B 108.1 . . ?
O82 C47 O81 116(3) . . ?
O82 C47 C125 112(3) . . ?
O81 C47 C125 104(3) . . ?
O82 C47 H47A 108.1 . . ?
O81 C47 H47A 108.1 . . ?
C125 C47 H47A 108.1 . . ?
O49 C49 C16 106(3) . . ?
O49 C49 H49A 110.6 . . ?
C16 C49 H49A 110.6 . . ?
O49 C49 H49B 110.6 . . ?
C16 C49 H49B 110.6 . . ?
H49A C49 H49B 108.7 . . ?
O69 C53 C11 106(3) . . ?
O69 C53 H53A 110.6 . . ?
C11 C53 H53A 110.6 . . ?
O69 C53 H53B 110.6 . . ?
C11 C53 H53B 110.6 . . ?
H53A C53 H53B 108.7 . . ?
O62 C54 O61 118(3) . . ?
O62 C54 C56 112(3) . . ?
O61 C54 C56 105(3) . . ?
O62 C54 H54A 107.1 . . ?
O61 C54 H54A 107.1 . . ?
C56 C54 H54A 107.1 . . ?
O59 C56 C58 117(4) . . ?
O59 C56 C54 107(3) . . ?
C58 C56 C54 108(4) . . ?
O59 C56 H56A 108.2 . . ?
C58 C56 H56A 108.2 . . ?
C54 C56 H56A 108.2 . . ?
C56 C58 O58 103(3) . . ?
C56 C58 C84 116(3) . . ?
O58 C58 C84 107(3) . . ?
C56 C58 H58A 109.7 . . ?
O58 C58 H58A 109.7 . . ?
C84 C58 H58A 109.7 . . ?
O67 C60 C3 109(3) . . ?
O67 C60 H60A 109.9 . . ?
C3 C60 H60A 109.9 . . ?
O67 C60 H60B 109.9 . . ?
C3 C60 H60B 109.9 . . ?
H60A C60 H60B 108.3 . . ?
O36 C63 C138 111(3) . . ?
O36 C63 C22 116(3) . . ?
C138 C63 C22 108(3) . . ?
O36 C63 H63A 106.9 . . ?
C138 C63 H63A 106.9 . . ?
C22 C63 H63A 106.9 . . ?
O16 C66 C29 113(3) . . ?
O16 C66 H66A 108.9 . . ?
C29 C66 H66A 108.9 . . ?
O16 C66 H66B 108.9 . . ?
C29 C66 H66B 108.9 . . ?
H66A C66 H66B 107.7 . . ?
C31 C68 C95 108(4) . . ?
C31 C68 O74 115(3) . . ?
C95 C68 O74 109(4) . . ?
C31 C68 H68A 108.0 . . ?
C95 C68 H68A 108.0 . . ?
O74 C68 H68A 108.0 . . ?
O73 C71 C30 106(4) . . ?
O73 C71 H71A 110.5 . . ?
C30 C71 H71A 110.5 . . ?
O73 C71 H71B 110.5 . . ?
C30 C71 H71B 110.5 . . ?
H71A C71 H71B 108.6 . . ?
O72 C72 O68 115(3) . . ?
O72 C72 C126 112(3) . . ?
O68 C72 C126 102(3) . . ?
O72 C72 H72A 109.1 . . ?
O68 C72 H72A 109.1 . . ?
C126 C72 H72A 109.1 . . ?
C74 C73 C75 113(3) . . ?
C74 C73 O51 102(3) . . ?
C75 C73 O51 102(3) . . ?
C74 C73 H73A 113.0 . . ?
C75 C73 H73A 113.0 . . ?
O51 C73 H73A 113.0 . . ?
C73 C74 C164 107(3) . . ?
C73 C74 O55 114(3) . . ?
C164 C74 O55 109(3) . . ?
C73 C74 H74A 108.8 . . ?
C164 C74 H74A 108.8 . . ?
O55 C74 H74A 108.8 . . ?
O57 C75 C77 113(3) . . ?
O57 C75 C73 106(3) . . ?
C77 C75 C73 116(3) . . ?
O57 C75 H75A 107.3 . . ?
C77 C75 H75A 107.3 . . ?
C73 C75 H75A 107.3 . . ?
O54 C77 C75 109(4) . . ?
O54 C77 H77A 109.9 . . ?
C75 C77 H77A 109.9 . . ?
O54 C77 H77B 109.9 . . ?
C75 C77 H77B 109.9 . . ?
H77A C77 H77B 108.3 . . ?
O19 C79 C80 120(4) . . ?
O19 C79 O20 109(3) . . ?
C80 C79 O20 109(3) . . ?
O19 C79 H79A 105.9 . . ?
C80 C79 H79A 105.9 . . ?
O20 C79 H79A 105.9 . . ?
C79 C80 C130 110(4) . . ?
C79 C80 O18 114(3) . . ?
C130 C80 O18 111(3) . . ?
C79 C80 H80A 107.1 . . ?
C130 C80 H80A 107.1 . . ?
O18 C80 H80A 107.1 . . ?
O61 C83 C84 119(4) . . ?
O61 C83 C108 107(3) . . ?
C84 C83 C108 114(4) . . ?
O61 C83 H83A 105.3 . . ?
C84 C83 H83A 105.3 . . ?
C108 C83 H83A 105.3 . . ?
O56 C84 C83 116(3) . . ?
O56 C84 C58 112(3) . . ?
C83 C84 C58 106(3) . . ?
O56 C84 H84A 107.5 . . ?
C83 C84 H84A 107.5 . . ?
C58 C84 H84A 107.5 . . ?
O57 C86 O56 118(3) . . ?
O57 C86 C164 106(3) . . ?
O56 C86 C164 113(3) . . ?
O57 C86 H86A 106.6 . . ?
O56 C86 H86A 106.6 . . ?
C164 C86 H86A 106.6 . . ?
O81 C89 C92 120(4) . . ?
O81 C89 C90 108(4) . . ?
C92 C89 C90 112(4) . . ?
O81 C89 H89A 104.8 . . ?
C92 C89 H89A 104.8 . . ?
C90 C89 H89A 104.8 . . ?
O80 C90 C89 104(4) . . ?
O80 C90 H90A 111.0 . . ?
C89 C90 H90A 111.0 . . ?
O80 C90 H90B 111.0 . . ?
C89 C90 H90B 111.0 . . ?
H90A C90 H90B 109.0 . . ?
O77 C92 C89 117(4) . . ?
O77 C92 C98 114(3) . . ?
C89 C92 C98 103(3) . . ?
O77 C92 H92A 107.4 . . ?
C89 C92 H92A 107.4 . . ?
C98 C92 H92A 107.4 . . ?
O77 C94 O76 119(3) . . ?
O77 C94 C95 113(3) . . ?
O76 C94 C95 103(3) . . ?
O77 C94 H94A 107.1 . . ?
O76 C94 H94A 107.1 . . ?
C95 C94 H94A 107.1 . . ?
C68 C95 O75 114(4) . . ?
C68 C95 C94 111(4) . . ?
O75 C95 C94 101(4) . . ?
C68 C95 H95A 110.0 . . ?
O75 C95 H95A 110.0 . . ?
C94 C95 H95A 110.0 . . ?
C125 C98 C92 119(4) . . ?
C125 C98 O78 101(3) . . ?
C92 C98 O78 106(3) . . ?
C125 C98 H98A 110.0 . . ?
C92 C98 H98A 110.0 . . ?
O78 C98 H98A 110.0 . . ?
O40 C100 C101 124(4) . . ?
O40 C100 O41 109(3) . . ?
C101 C100 O41 106(3) . . ?
O40 C100 H10B 105.3 . . ?
C101 C100 H10B 105.3 . . ?
O41 C100 H10B 105.3 . . ?
C100 C101 O39 119(4) . . ?
C100 C101 C138 107(4) . . ?
O39 C101 C138 112(3) . . ?
C100 C101 H10C 105.9 . . ?
O39 C101 H10C 105.9 . . ?
C138 C101 H10C 105.9 . . ?
O41 C104 C135 111(3) . . ?
O41 C104 C134 112(3) . . ?
C135 C104 C134 102(3) . . ?
O41 C104 H10D 110.2 . . ?
C135 C104 H10D 110.2 . . ?
C134 C104 H10D 110.2 . . ?
O20 C105 C107 112(3) . . ?
O20 C105 C106 113(3) . . ?
C107 C105 C106 102(3) . . ?
O20 C105 H10E 109.6 . . ?
C107 C105 H10E 109.6 . . ?
C106 C105 H10E 109.6 . . ?
O22 C106 C111 110(3) . . ?
O22 C106 C105 113(3) . . ?
C111 C106 C105 109(3) . . ?
O22 C106 H10F 108.1 . . ?
C111 C106 H10F 108.1 . . ?
C105 C106 H10F 108.1 . . ?
C105 C107 O23 106(3) . . ?
C105 C107 C113 115(3) . . ?
O23 C107 C113 110(3) . . ?
C105 C107 H10G 108.4 . . ?
O23 C107 H10G 108.4 . . ?
C113 C107 H10G 108.4 . . ?
O60 C108 C83 107(4) . . ?
O60 C108 H10H 110.4 . . ?
C83 C108 H10H 110.4 . . ?
O60 C108 H10I 110.4 . . ?
C83 C108 H10I 110.4 . . ?
H10H C108 H10I 108.6 . . ?
O21 C111 C106 108(3) . . ?
O21 C111 H11B 110.1 . . ?
C106 C111 H11B 110.1 . . ?
O21 C111 H11C 110.1 . . ?
C106 C111 H11C 110.1 . . ?
H11B C111 H11C 108.4 . . ?
O24 C113 C129 121(3) . . ?
O24 C113 C107 113(3) . . ?
C129 C113 C107 109(3) . . ?
O24 C113 H11D 104.1 . . ?
C129 C113 H11D 104.1 . . ?
C107 C113 H11D 104.1 . . ?
O25 C117 C119 115(3) . . ?
O25 C117 C141 108(3) . . ?
C119 C117 C141 102(3) . . ?
O25 C117 H11E 110.6 . . ?
C119 C117 H11E 110.6 . . ?
C141 C117 H11E 110.6 . . ?
O30 C119 C117 114(3) . . ?
O30 C119 C120 105(3) . . ?
C117 C119 C120 110(3) . . ?
O30 C119 H11F 109.3 . . ?
C117 C119 H11F 109.3 . . ?
C120 C119 H11F 109.3 . . ?
O26 C120 C119 111(4) . . ?
O26 C120 H12A 109.5 . . ?
C119 C120 H12A 109.5 . . ?
O26 C120 H12B 109.5 . . ?
C119 C120 H12B 109.5 . . ?
H12A C120 H12B 108.1 . . ?
O30 C122 O31 111(4) . . ?
O30 C122 C127 124(4) . . ?
O31 C122 C127 113(4) . . ?
O30 C122 H122 101.5 . . ?
O31 C122 H122 101.5 . . ?
C127 C122 H122 101.5 . . ?
O31 C124 C131 111(3) . . ?
O31 C124 C140 107(3) . . ?
C131 C124 C140 106(3) . . ?
O31 C124 H12D 110.9 . . ?
C131 C124 H12D 110.9 . . ?
C140 C124 H12D 110.9 . . ?
O79 C125 C98 118(4) . . ?
O79 C125 C47 104(3) . . ?
C98 C125 C47 107(3) . . ?
O79 C125 H12E 109.1 . . ?
C98 C125 H12E 109.1 . . ?
C47 C125 H12E 109.1 . . ?
C10 C126 O71 109(3) . . ?
C10 C126 C72 110(3) . . ?
O71 C126 C72 94(3) . . ?
C10 C126 H12F 113.9 . . ?
O71 C126 H12F 113.9 . . ?
C72 C126 H12F 113.9 . . ?
O29 C127 C122 111(4) . . ?
O29 C127 C141 110(4) . . ?
C122 C127 C141 98(4) . . ?
O29 C127 H12G 112.2 . . ?
C122 C127 H12G 112.2 . . ?
C141 C127 H12G 112.2 . . ?
C163 C128 C151 109(3) . . ?
C163 C128 O11 120(3) . . ?
C151 C128 O11 98(3) . . ?
C163 C128 H12H 109.7 . . ?
C151 C128 H12H 109.7 . . ?
O11 C128 H12H 109.7 . . ?
O22 C129 O25 107(3) . . ?
O22 C129 C113 121(3) . . ?
O25 C129 C113 105(3) . . ?
O22 C129 H12I 107.5 . . ?
O25 C129 H12I 107.5 . . ?
C113 C129 H12I 107.5 . . ?
C80 C130 C28 114(4) . . ?
C80 C130 O17 112(3) . . ?
C28 C130 O17 103(3) . . ?
C80 C130 H13B 109.3 . . ?
C28 C130 H13B 109.3 . . ?
O17 C130 H13B 109.3 . . ?
O35 C131 C124 114(3) . . ?
O35 C131 C145 115(3) . . ?
C124 C131 C145 109(3) . . ?
O35 C131 H13C 106.2 . . ?
C124 C131 H13C 106.2 . . ?
C145 C131 H13C 106.2 . . ?
O14 C132 O15 107(3) . . ?
O14 C132 C163 116(3) . . ?
O15 C132 C163 110(3) . . ?
O14 C132 H13D 107.6 . . ?
O15 C132 H13D 107.6 . . ?
C163 C132 H13D 107.6 . . ?
O5 C13Y O10 112(4) . . ?
O5 C13Y C166 126(4) . . ?
O10 C13Y C166 113(4) . . ?
O5 C13Y H13Y 100.1 . . ?
O10 C13Y H13Y 100.1 . . ?
C166 C13Y H13Y 100.1 . . ?
O9 C166 C13Y 112(4) . . ?
O9 C166 C136 109(4) . . ?
C13Y C166 C136 95(4) . . ?
O9 C166 H166 113.1 . . ?
C13Y C166 H166 113.1 . . ?
C136 C166 H166 113.1 . . ?
C13Y O5 C159 101(4) . . ?
C151 O10 C13Y 122(4) . . ?
O2 C134 C154 109(3) . . ?
O2 C134 C104 114(3) . . ?
C154 C134 C104 110(3) . . ?
O2 C134 H13F 108.0 . . ?
C154 C134 H13F 108.0 . . ?
C104 C134 H13F 108.0 . . ?
C104 C135 O6 106(3) . . ?
C104 C135 C137 115(3) . . ?
O6 C135 C137 113(3) . . ?
C104 C135 H13G 107.4 . . ?
O6 C135 H13G 107.4 . . ?
C137 C135 H13G 107.4 . . ?
C166 C136 C158 109(4) . . ?
C166 C136 O8 99(4) . . ?
C158 C136 O8 97(3) . . ?
C166 C136 H13H 116.4 . . ?
C158 C136 H13H 116.4 . . ?
O8 C136 H13H 116.4 . . ?
O7 C137 C156 122(3) . . ?
O7 C137 C135 113(3) . . ?
C156 C137 C135 112(3) . . ?
O7 C137 H13I 102.3 . . ?
C156 C137 H13I 102.3 . . ?
C135 C137 H13I 102.3 . . ?
C63 C138 C101 113(4) . . ?
C63 C138 O38 105(4) . . ?
C101 C138 O38 108(4) . . ?
C63 C138 H13J 110.0 . . ?
C101 C138 H13J 110.0 . . ?
O38 C138 H13J 110.0 . . ?
O35 C139 C162 117(3) . . ?
O35 C139 O36 108(3) . . ?
C162 C139 O36 111(3) . . ?
O35 C139 H13K 107.0 . . ?
C162 C139 H13K 107.0 . . ?
O36 C139 H13K 107.0 . . ?
C162 C140 C124 107(3) . . ?
C162 C140 O33 121(3) . . ?
C124 C140 O33 96(3) . . ?
C162 C140 H14B 110.4 . . ?
C124 C140 H14B 110.4 . . ?
O33 C140 H14B 110.4 . . ?
O28 C141 C117 101(3) . . ?
O28 C141 C127 101(4) . . ?
C117 C141 C127 110(4) . . ?
O28 C141 H14C 114.4 . . ?
C117 C141 H14C 114.4 . . ?
C127 C141 H14C 114.4 . . ?
O32 C145 C131 97(3) . . ?
O32 C145 H14D 112.4 . . ?
C131 C145 H14D 112.4 . . ?
O32 C145 H14E 112.4 . . ?
C131 C145 H14E 112.4 . . ?
H14D C145 H14E 110.0 . . ?
O13 C147 C150 96(3) . . ?
O13 C147 H14F 112.5 . . ?
C150 C147 H14F 112.5 . . ?
O13 C147 H14G 112.5 . . ?
C150 C147 H14G 112.5 . . ?
H14F C147 H14G 110.0 . . ?
O14 C150 C151 114(3) . . ?
O14 C150 C147 114(3) . . ?
C151 C150 C147 111(4) . . ?
O14 C150 H15A 105.7 . . ?
C151 C150 H15A 105.7 . . ?
C147 C150 H15A 105.7 . . ?
O10 C151 C150 111(3) . . ?
O10 C151 C128 107(3) . . ?
C150 C151 C128 108(3) . . ?
O10 C151 H15B 110.2 . . ?
C150 C151 H15B 110.2 . . ?
C128 C151 H15B 110.2 . . ?
O1 C154 C134 107(3) . . ?
O1 C154 H15C 110.4 . . ?
C134 C154 H15C 110.4 . . ?
O1 C154 H15D 110.4 . . ?
C134 C154 H15D 110.4 . . ?
H15C C154 H15D 108.6 . . ?
O2 C156 C137 121(3) . . ?
O2 C156 O4 106(3) . . ?
C137 C156 O4 104(3) . . ?
O2 C156 H15E 108.6 . . ?
C137 C156 H15E 108.6 . . ?
O4 C156 H15E 108.6 . . ?
O4 C158 C159 114(3) . . ?
O4 C158 C136 109(3) . . ?
C159 C158 C136 100(3) . . ?
O4 C158 H15F 111.1 . . ?
C159 C158 H15F 111.1 . . ?
C136 C158 H15F 111.1 . . ?
C158 C159 O5 114(3) . . ?
C158 C159 C160 110(3) . . ?
O5 C159 C160 104(3) . . ?
C158 C159 H15G 109.3 . . ?
O5 C159 H15G 109.3 . . ?
C160 C159 H15G 109.3 . . ?
O3 C160 C159 110(4) . . ?
O3 C160 H16B 109.7 . . ?
C159 C160 H16B 109.7 . . ?
O3 C160 H16C 109.7 . . ?
C159 C160 H16C 109.7 . . ?
H16B C160 H16C 108.2 . . ?
O34 C162 C139 112(3) . . ?
O34 C162 C140 108(3) . . ?
C139 C162 C140 109(3) . . ?
O34 C162 H16D 109.6 . . ?
C139 C162 H16D 109.6 . . ?
C140 C162 H16D 109.6 . . ?
O12 C163 C132 111(3) . . ?
O12 C163 C128 110(3) . . ?
C132 C163 C128 109(3) . . ?
O12 C163 H16E 109.1 . . ?
C132 C163 H16E 109.1 . . ?
C128 C163 H16E 109.1 . . ?
C74 C164 O53 115(4) . . ?
C74 C164 C86 111(4) . . ?
O53 C164 C86 104(3) . . ?
C74 C164 H16F 108.9 . . ?
O53 C164 H16F 108.9 . . ?
C86 C164 H16F 108.9 . . ?
C156 O2 C134 113(3) . . ?
C158 O4 C156 118(3) . . ?
C132 O14 C150 116(3) . . ?
C28 O15 C132 120(3) . . ?
C79 O19 C29 114(3) . . ?
C105 O20 C79 121(3) . . ?
C129 O22 C106 113(3) . . ?
C117 O25 C129 119(3) . . ?
C122 O30 C119 104(4) . . ?
C124 O31 C122 120(3) . . ?
C139 O35 C131 116(3) . . ?
C63 O36 C139 122(3) . . ?
C100 O40 C22 114(3) . . ?
C104 O41 C100 120(3) . . ?
C43 O43 C19 115(3) . . ?
C14 O44 C43 114(3) . . ?
C16 O50 C38 112(3) . . ?
C38 O51 C73 112(3) . . ?
C84 O56 C86 124(4) . . ?
C86 O57 C75 114(3) . . ?
C83 O61 C54 116(3) . . ?
C54 O62 C4 114(3) . . ?
C1 O65 C3 115(3) . . ?
C9 O66 C1 114(3) . . ?
C11 O68 C72 113(3) . . ?
C72 O72 C31 112(3) . . ?
C94 O76 C30 114(3) . . ?
C92 O77 C94 123(4) . . ?
C89 O81 C47 116(3) . . ?
C47 O82 C18 113(3) . . ?
Mo14 Cl0J Mo18 64.5(2) . . ?
Mo14 Cl0J Mo13 64.3(2) . . ?
Mo18 Cl0J Mo13 64.18(19) . . ?
Mo17 Cl0L Mo13 64.6(2) . . ?
Mo17 Cl0L Mo18 64.4(2) . . ?
Mo13 Cl0L Mo18 64.3(2) . . ?
Mo17 Cl0M Mo13 63.6(2) . . ?
Mo17 Cl0M Mo15 63.2(2) . . ?
Mo13 Cl0M Mo15 63.3(2) . . ?
Mo17 Cl0O Mo16 63.4(2) . . ?
Mo17 Cl0O Mo18 63.8(2) . . ?
Mo16 Cl0O Mo18 63.2(2) . . ?
Mo16 Cl0P Mo15 63.9(2) . . ?
Mo16 Cl0P Mo17 63.8(2) . . ?
Mo15 Cl0P Mo17 63.2(2) . . ?
Mo15 Cl0R Mo16 64.0(2) . . ?
Mo15 Cl0R Mo14 63.8(2) . . ?
Mo16 Cl0R Mo14 63.2(2) . . ?
Mo14 Cl0T Mo15 63.5(2) . . ?
Mo14 Cl0T Mo13 63.8(2) . . ?
Mo15 Cl0T Mo13 63.3(2) . . ?
Mo14 Cl0W Mo18 63.6(2) . . ?
Mo14 Cl0W Mo16 63.3(2) . . ?
Mo18 Cl0W Mo16 63.5(2) . . ?
Cl4A Cl1A Mo14 77(4) . . ?
Cl2M Cl1M Mo7 84(4) . . ?
Cl1M Cl2M Mo7 83(4) . . ?
Cl1A Cl4A Mo14 91(4) . . ?
ClTT ClTS Mo17 88(4) . . ?
ClTS ClTT Mo17 79(4) . . ?
Cl1M Mo7 Cl2M 12.7(6) . . ?
Cl1M Mo7 Cl2H 90.3(7) . . ?
Cl2M Mo7 Cl2H 93.2(6) . . ?
Cl1M Mo7 Cl1B 93.1(7) . . ?
Cl2M Mo7 Cl1B 90.4(6) . . ?
Cl2H Mo7 Cl1B 176.5(5) . . ?
Cl1M Mo7 Cl1C 85.5(8) . . ?
Cl2M Mo7 Cl1C 98.2(7) . . ?
Cl1M Mo7 Cl2J 98.3(8) . . ?
Cl2M Mo7 Cl2J 85.6(7) . . ?
Cl1C Mo7 Cl2J 176.2(6) . . ?
Cl1M Mo7 Cl2C 86.6(7) . . ?
Cl2M Mo7 Cl2C 99.0(7) . . ?
Cl2H Mo7 Cl2C 89.8(5) . . ?
Cl1B Mo7 Cl2C 89.9(5) . . ?
Cl1M Mo7 Cl1J 98.9(7) . . ?
Cl2M Mo7 Cl1J 86.5(7) . . ?
Cl2H Mo7 Cl1J 90.0(5) . . ?
Cl1B Mo7 Cl1J 90.0(5) . . ?
Cl2C Mo7 Cl1J 174.5(4) . . ?
Cl1M Mo7 Mo8B 138.9(6) . . ?
Cl2M Mo7 Mo8B 130.2(6) . . ?
Cl1C Mo7 Mo8B 119.9(5) . . ?
Cl2J Mo7 Mo8B 56.9(4) . . ?
Cl1M Mo7 Cl1H 92.5(7) . . ?
Cl2M Mo7 Cl1H 91.6(7) . . ?
Cl1C Mo7 Cl1H 89.7(7) . . ?
Cl2J Mo7 Cl1H 90.2(6) . . ?
Mo8B Mo7 Cl1H 117.3(5) . . ?
Cl1M Mo7 Cl5B 91.4(7) . . ?
Cl2M Mo7 Cl5B 92.3(7) . . ?
Cl1C Mo7 Cl5B 90.1(7) . . ?
Cl2J Mo7 Cl5B 89.8(6) . . ?
Mo8B Mo7 Cl5B 59.6(5) . . ?
Cl1H Mo7 Cl5B 176.1(6) . . ?
Cl1M Mo7 Mo1X 130.4(6) . . ?
Cl2M Mo7 Mo1X 139.1(6) . . ?
Cl1C Mo7 Mo1X 56.9(5) . . ?
Cl2J Mo7 Mo1X 120.0(5) . . ?
Mo8B Mo7 Mo1X 90.3(2) . . ?
Cl1H Mo7 Mo1X 59.8(4) . . ?
Cl5B Mo7 Mo1X 117.0(5) . . ?
Cl1D Mo10 Cl3D 10.8(6) . . ?
Cl1D Mo10 Cl1I 86.9(7) . . ?
Cl3D Mo10 Cl1I 97.2(7) . . ?
Cl1D Mo10 Cl3Z 97.5(7) . . ?
Cl3D Mo10 Cl3Z 87.2(7) . . ?
Cl1D Mo10 Cl1E 91.8(7) . . ?
Cl3D Mo10 Cl1E 91.2(6) . . ?
Cl3Z Mo10 Cl1E 105.3(6) . . ?
Cl1D Mo10 Cl2S 91.1(7) . . ?
Cl3D Mo10 Cl2S 91.7(6) . . ?
Cl3Z Mo10 Cl2S 74.2(5) . . ?
Cl1E Mo10 Cl2S 177.0(6) . . ?
Cl1D Mo10 Cl2E 94.2(6) . . ?
Cl3D Mo10 Cl2E 90.7(6) . . ?
Cl1I Mo10 Cl2E 90.1(5) . . ?
Cl1D Mo10 Cl1S 90.5(6) . . ?
Cl3D Mo10 Cl1S 94.0(6) . . ?
Cl1I Mo10 Cl1S 89.7(5) . . ?
Cl2E Mo10 Cl1S 175.2(4) . . ?
Cl1D Mo10 Cl2I 87.0(7) . . ?
Cl3D Mo10 Cl2I 97.8(7) . . ?
Cl3Z Mo10 Cl2I 163.0(5) . . ?
Cl1E Mo10 Cl2I 90.8(6) . . ?
Cl2S Mo10 Cl2I 89.4(6) . . ?
Cl1D Mo10 Cl2Z 98.0(7) . . ?
Cl3D Mo10 Cl2Z 87.1(7) . . ?
Cl1I Mo10 Cl2Z 162.8(6) . . ?
Cl2E Mo10 Cl2Z 73.1(6) . . ?
Cl1S Mo10 Cl2Z 106.7(6) . . ?
Cl1D Mo10 Mo7X 140.3(10) . . ?
Cl3D Mo10 Mo7X 129.7(10) . . ?
Cl1D Mo10 Mo5X 133.9(9) . . ?
Cl3D Mo10 Mo5X 135.9(9) . . ?
Mo7X Mo10 Mo5X 58.5(11) . . ?
Cl14 Mo13 Cl0L 94.3(4) . . ?
Cl14 Mo13 Cl0J 93.6(4) . . ?
Cl0L Mo13 Cl0J 91.0(3) . . ?
Cl14 Mo13 Cl0M 91.9(4) . . ?
Cl0L Mo13 Cl0M 88.7(3) . . ?
Cl0J Mo13 Cl0M 174.5(3) . . ?
Cl14 Mo13 Cl0T 90.9(4) . . ?
Cl0L Mo13 Cl0T 174.8(3) . . ?
Cl0J Mo13 Cl0T 88.9(3) . . ?
Cl0M Mo13 Cl0T 90.9(3) . . ?
Cl14 Mo13 Mo17 136.1(3) . . ?
Cl0L Mo13 Mo17 57.64(19) . . ?
Cl0J Mo13 Mo17 117.6(2) . . ?
Cl0M Mo13 Mo17 57.9(2) . . ?
Cl0T Mo13 Mo17 118.0(2) . . ?
Cl14 Mo13 Mo15 133.6(3) . . ?
Cl0L Mo13 Mo15 117.4(2) . . ?
Cl0J Mo13 Mo15 117.0(2) . . ?
Cl0M Mo13 Mo15 58.5(2) . . ?
Cl0T Mo13 Mo15 58.3(2) . . ?
Mo17 Mo13 Mo15 59.78(10) . . ?
Cl14 Mo13 Mo18 136.5(3) . . ?
Cl0L Mo13 Mo18 58.4(2) . . ?
Cl0J Mo13 Mo18 57.5(2) . . ?
Cl0M Mo13 Mo18 118.0(2) . . ?
Cl0T Mo13 Mo18 117.4(2) . . ?
Mo17 Mo13 Mo18 60.13(9) . . ?
Mo15 Mo13 Mo18 89.90(11) . . ?
Cl14 Mo13 Mo14 134.2(3) . . ?
Cl0L Mo13 Mo14 118.3(2) . . ?
Cl0J Mo13 Mo14 57.4(2) . . ?
Cl0M Mo13 Mo14 118.2(2) . . ?
Cl0T Mo13 Mo14 57.6(2) . . ?
Mo17 Mo13 Mo14 89.67(10) . . ?
Mo15 Mo13 Mo14 59.71(10) . . ?
Mo18 Mo13 Mo14 59.89(9) . . ?
Cl4A Mo14 Cl0J 98.6(5) . . ?
Cl4A Mo14 Cl0T 88.1(6) . . ?
Cl0J Mo14 Cl0T 90.2(3) . . ?
Cl4A Mo14 Cl0W 95.3(6) . . ?
Cl0J Mo14 Cl0W 89.4(3) . . ?
Cl0T Mo14 Cl0W 176.6(3) . . ?
Cl4A Mo14 Cl1A 12.5(6) . . ?
Cl0J Mo14 Cl1A 89.4(6) . . ?
Cl0T Mo14 Cl1A 96.6(6) . . ?
Cl0W Mo14 Cl1A 86.7(6) . . ?
Cl4A Mo14 Cl0R 86.5(6) . . ?
Cl0J Mo14 Cl0R 174.8(3) . . ?
Cl0T Mo14 Cl0R 89.1(3) . . ?
Cl0W Mo14 Cl0R 91.0(3) . . ?
Cl1A Mo14 Cl0R 95.7(6) . . ?
Cl4A Mo14 Mo16 132.6(5) . . ?
Cl0J Mo14 Mo16 118.0(2) . . ?
Cl0T Mo14 Mo16 118.8(3) . . ?
Cl0W Mo14 Mo16 58.6(3) . . ?
Cl1A Mo14 Mo16 133.1(5) . . ?
Cl0R Mo14 Mo16 58.2(2) . . ?
Cl4A Mo14 Mo15 128.0(6) . . ?
Cl0J Mo14 Mo15 118.4(2) . . ?
Cl0T Mo14 Mo15 58.8(2) . . ?
Cl0W Mo14 Mo15 118.7(3) . . ?
Cl1A Mo14 Mo15 140.4(6) . . ?
Cl0R Mo14 Mo15 57.0(2) . . ?
Mo16 Mo14 Mo15 60.03(10) . . ?
Cl4A Mo14 Mo18 141.8(6) . . ?
Cl0J Mo14 Mo18 57.85(19) . . ?
Cl0T Mo14 Mo18 118.7(2) . . ?
Cl0W Mo14 Mo18 58.5(2) . . ?
Cl1A Mo14 Mo18 129.3(6) . . ?
Cl0R Mo14 Mo18 118.3(3) . . ?
Mo16 Mo14 Mo18 60.19(10) . . ?
Mo15 Mo14 Mo18 90.20(11) . . ?
Cl4A Mo14 Mo13 136.5(5) . . ?
Cl0J Mo14 Mo13 58.4(2) . . ?
Cl0T Mo14 Mo13 58.6(2) . . ?
Cl0W Mo14 Mo13 118.5(2) . . ?
Cl1A Mo14 Mo13 136.3(5) . . ?
Cl0R Mo14 Mo13 117.1(3) . . ?
Mo16 Mo14 Mo13 90.09(11) . . ?
Mo15 Mo14 Mo13 60.07(10) . . ?
Mo18 Mo14 Mo13 60.04(9) . . ?
Cl0R Mo15 Cl0Q 92.8(4) . . ?
Cl0R Mo15 Cl0P 88.5(3) . . ?
Cl0Q Mo15 Cl0P 93.1(4) . . ?
Cl0R Mo15 Cl0T 89.7(3) . . ?
Cl0Q Mo15 Cl0T 91.8(4) . . ?
Cl0P Mo15 Cl0T 174.8(3) . . ?
Cl0R Mo15 Cl0M 176.4(3) . . ?
Cl0Q Mo15 Cl0M 90.7(4) . . ?
Cl0P Mo15 Cl0M 90.6(3) . . ?
Cl0T Mo15 Cl0M 90.8(3) . . ?
Cl0R Mo15 Mo14 59.1(2) . . ?
Cl0Q Mo15 Mo14 135.6(3) . . ?
Cl0P Mo15 Mo14 117.3(3) . . ?
Cl0T Mo15 Mo14 57.8(2) . . ?
Cl0M Mo15 Mo14 118.4(2) . . ?
Cl0R Mo15 Mo17 118.8(3) . . ?
Cl0Q Mo15 Mo17 134.2(3) . . ?
Cl0P Mo15 Mo17 58.5(2) . . ?
Cl0T Mo15 Mo17 118.4(2) . . ?
Cl0M Mo15 Mo17 57.9(2) . . ?
Mo14 Mo15 Mo17 90.14(11) . . ?
Cl0R Mo15 Mo16 58.8(3) . . ?
Cl0Q Mo15 Mo16 136.5(3) . . ?
Cl0P Mo15 Mo16 57.4(2) . . ?
Cl0T Mo15 Mo16 117.7(2) . . ?
Cl0M Mo15 Mo16 118.0(3) . . ?
Mo14 Mo15 Mo16 59.95(10) . . ?
Mo17 Mo15 Mo16 60.05(10) . . ?
Cl0R Mo15 Mo13 119.3(2) . . ?
Cl0Q Mo15 Mo13 133.4(3) . . ?
Cl0P Mo15 Mo13 118.5(3) . . ?
Cl0T Mo15 Mo13 58.4(2) . . ?
Cl0M Mo15 Mo13 58.2(2) . . ?
Mo14 Mo15 Mo13 60.22(9) . . ?
Mo17 Mo15 Mo13 60.09(9) . . ?
Mo16 Mo15 Mo13 90.12(11) . . ?
Cl0S Mo16 Cl0P 92.8(4) . . ?
Cl0S Mo16 Cl0R 93.0(4) . . ?
Cl0P Mo16 Cl0R 88.4(3) . . ?
Cl0S Mo16 Cl0W 90.7(4) . . ?
Cl0P Mo16 Cl0W 176.4(3) . . ?
Cl0R Mo16 Cl0W 90.9(3) . . ?
Cl0S Mo16 Cl0O 91.9(4) . . ?
Cl0P Mo16 Cl0O 89.6(3) . . ?
Cl0R Mo16 Cl0O 174.7(3) . . ?
Cl0W Mo16 Cl0O 90.8(3) . . ?
Cl0S Mo16 Mo14 134.2(3) . . ?
Cl0P Mo16 Mo14 118.8(3) . . ?
Cl0R Mo16 Mo14 58.6(2) . . ?
Cl0W Mo16 Mo14 58.0(2) . . ?
Cl0O Mo16 Mo14 118.5(2) . . ?
Cl0S Mo16 Mo15 136.3(3) . . ?
Cl0P Mo16 Mo15 58.8(3) . . ?
Cl0R Mo16 Mo15 57.2(3) . . ?
Cl0W Mo16 Mo15 118.0(3) . . ?
Cl0O Mo16 Mo15 117.7(2) . . ?
Mo14 Mo16 Mo15 60.02(10) . . ?
Cl0S Mo16 Mo17 135.6(3) . . ?
Cl0P Mo16 Mo17 58.9(2) . . ?
Cl0R Mo16 Mo17 117.2(3) . . ?
Cl0W Mo16 Mo17 118.5(2) . . ?
Cl0O Mo16 Mo17 57.7(2) . . ?
Mo14 Mo16 Mo17 90.14(11) . . ?
Mo15 Mo16 Mo17 59.97(10) . . ?
Cl0S Mo16 Mo18 133.5(3) . . ?
Cl0P Mo16 Mo18 119.1(3) . . ?
Cl0R Mo16 Mo18 118.7(2) . . ?
Cl0W Mo16 Mo18 58.3(2) . . ?
Cl0O Mo16 Mo18 58.4(2) . . ?
Mo14 Mo16 Mo18 60.10(9) . . ?
Mo15 Mo16 Mo18 90.14(11) . . ?
Mo17 Mo16 Mo18 60.23(9) . . ?
ClTS Mo17 Cl0L 98.2(5) . . ?
ClTS Mo17 Cl0O 87.8(6) . . ?
Cl0L Mo17 Cl0O 90.3(3) . . ?
ClTS Mo17 Cl0M 95.4(6) . . ?
Cl0L Mo17 Cl0M 89.2(3) . . ?
Cl0O Mo17 Cl0M 176.8(3) . . ?
ClTS Mo17 ClTT 12.4(6) . . ?
Cl0L Mo17 ClTT 89.6(6) . . ?
Cl0O Mo17 ClTT 96.8(6) . . ?
Cl0M Mo17 ClTT 86.3(6) . . ?
ClTS Mo17 Cl0P 86.8(5) . . ?
Cl0L Mo17 Cl0P 175.0(3) . . ?
Cl0O Mo17 Cl0P 89.2(3) . . ?
Cl0M Mo17 Cl0P 91.0(3) . . ?
ClTT Mo17 Cl0P 95.4(6) . . ?
ClTS Mo17 Mo15 133.1(5) . . ?
Cl0L Mo17 Mo15 117.8(2) . . ?
Cl0O Mo17 Mo15 118.8(3) . . ?
Cl0M Mo17 Mo15 58.8(2) . . ?
ClTT Mo17 Mo15 132.9(5) . . ?
Cl0P Mo17 Mo15 58.3(2) . . ?
ClTS Mo17 Mo16 128.2(6) . . ?
Cl0L Mo17 Mo16 118.4(2) . . ?
Cl0O Mo17 Mo16 58.8(2) . . ?
Cl0M Mo17 Mo16 118.8(3) . . ?
ClTT Mo17 Mo16 140.5(6) . . ?
Cl0P Mo17 Mo16 57.3(2) . . ?
Mo15 Mo17 Mo16 59.98(10) . . ?
ClTS Mo17 Mo13 141.7(6) . . ?
Cl0L Mo17 Mo13 57.7(2) . . ?
Cl0O Mo17 Mo13 118.7(2) . . ?
Cl0M Mo17 Mo13 58.5(2) . . ?
ClTT Mo17 Mo13 129.3(6) . . ?
Cl0P Mo17 Mo13 118.3(3) . . ?
Mo15 Mo17 Mo13 60.13(10) . . ?
Mo16 Mo17 Mo13 90.11(11) . . ?
ClTS Mo17 Mo18 136.0(5) . . ?
Cl0L Mo17 Mo18 58.4(2) . . ?
Cl0O Mo17 Mo18 58.7(2) . . ?
Cl0M Mo17 Mo18 118.6(2) . . ?
ClTT Mo17 Mo18 136.6(5) . . ?
Cl0P Mo17 Mo18 117.3(2) . . ?
Mo15 Mo17 Mo18 90.04(11) . . ?
Mo16 Mo17 Mo18 60.05(10) . . ?
Mo13 Mo17 Mo18 60.02(9) . . ?
Cl1G Mo18 Cl0J 94.3(4) . . ?
Cl1G Mo18 Cl0L 93.9(4) . . ?
Cl0J Mo18 Cl0L 90.8(3) . . ?
Cl1G Mo18 Cl0W 91.9(4) . . ?
Cl0J Mo18 Cl0W 89.0(3) . . ?
Cl0L Mo18 Cl0W 174.1(3) . . ?
Cl1G Mo18 Cl0O 90.9(4) . . ?
Cl0J Mo18 Cl0O 174.8(3) . . ?
Cl0L Mo18 Cl0O 88.9(3) . . ?
Cl0W Mo18 Cl0O 90.8(4) . . ?
Cl1G Mo18 Mo14 136.0(3) . . ?
Cl0J Mo18 Mo14 57.67(19) . . ?
Cl0L Mo18 Mo14 117.3(2) . . ?
Cl0W Mo18 Mo14 57.9(2) . . ?
Cl0O Mo18 Mo14 118.0(2) . . ?
Cl1G Mo18 Mo16 133.6(3) . . ?
Cl0J Mo18 Mo16 117.4(2) . . ?
Cl0L Mo18 Mo16 116.9(2) . . ?
Cl0W Mo18 Mo16 58.3(2) . . ?
Cl0O Mo18 Mo16 58.4(2) . . ?
Mo14 Mo18 Mo16 59.71(10) . . ?
Cl1G Mo18 Mo13 136.5(3) . . ?
Cl0J Mo18 Mo13 58.3(2) . . ?
Cl0L Mo18 Mo13 57.3(2) . . ?
Cl0W Mo18 Mo13 118.0(2) . . ?
Cl0O Mo18 Mo13 117.4(2) . . ?
Mo14 Mo18 Mo13 60.07(9) . . ?
Mo16 Mo18 Mo13 89.83(11) . . ?
Cl1G Mo18 Mo17 134.3(3) . . ?
Cl0J Mo18 Mo17 118.1(2) . . ?
Cl0L Mo18 Mo17 57.2(2) . . ?
Cl0W Mo18 Mo17 118.0(3) . . ?
Cl0O Mo18 Mo17 57.6(2) . . ?
Mo14 Mo18 Mo17 89.62(11) . . ?
Mo16 Mo18 Mo17 59.72(10) . . ?
Mo13 Mo18 Mo17 59.86(9) . . ?
Cl1Y Mo1B Cl5E 91.1(9) . . ?
Cl1Y Mo1B Cl3U 93.7(8) . . ?
Cl5E Mo1B Cl3U 88.0(7) . . ?
Cl1Y Mo1B Cl3Y 94.2(9) . . ?
Cl5E Mo1B Cl3Y 174.7(7) . . ?
Cl3U Mo1B Cl3Y 91.2(7) . . ?
Cl1Y Mo1B Cl1F 93.8(9) . . ?
Cl5E Mo1B Cl1F 86.5(7) . . ?
Cl3U Mo1B Cl1F 170.8(7) . . ?
Cl3Y Mo1B Cl1F 93.6(7) . . ?
Cl1Y Mo1B Mo3B 135.8(7) . . ?
Cl5E Mo1B Mo3B 118.1(6) . . ?
Cl3U Mo1B Mo3B 118.0(5) . . ?
Cl3Y Mo1B Mo3B 57.9(5) . . ?
Cl1F Mo1B Mo3B 58.8(5) . . ?
Cl1Y Mo1B Mo5A 134.1(7) . . ?
Cl5E Mo1B Mo5A 56.8(5) . . ?
Cl3U Mo1B Mo5A 57.1(5) . . ?
Cl3Y Mo1B Mo5A 118.5(5) . . ?
Cl1F Mo1B Mo5A 113.6(6) . . ?
Mo3B Mo1B Mo5A 90.0(3) . . ?
Cl1Y Mo1B Mo4A 136.7(8) . . ?
Cl5E Mo1B Mo4A 117.1(5) . . ?
Cl3U Mo1B Mo4A 58.0(5) . . ?
Cl3Y Mo1B Mo4A 58.2(5) . . ?
Cl1F Mo1B Mo4A 118.4(6) . . ?
Mo3B Mo1B Mo4A 60.0(2) . . ?
Mo5A Mo1B Mo4A 60.3(2) . . ?
Cl1Y Mo1B Mo2B 134.3(8) . . ?
Cl5E Mo1B Mo2B 58.4(5) . . ?
Cl3U Mo1B Mo2B 116.0(5) . . ?
Cl3Y Mo1B Mo2B 117.6(6) . . ?
Cl1F Mo1B Mo2B 54.8(5) . . ?
Mo3B Mo1B Mo2B 59.7(2) . . ?
Mo5A Mo1B Mo2B 58.9(2) . . ?
Mo4A Mo1B Mo2B 89.0(3) . . ?
Cl2N Mo4A Cl2K 95.8(7) . . ?
Cl2N Mo4A Cl1U 90.6(7) . . ?
Cl2K Mo4A Cl1U 89.8(7) . . ?
Cl2N Mo4A Cl3U 173.0(7) . . ?
Cl2K Mo4A Cl3U 89.2(6) . . ?
Cl1U Mo4A Cl3U 94.2(7) . . ?
Cl2N Mo4A Cl3Y 83.9(7) . . ?
Cl2K Mo4A Cl3Y 177.9(8) . . ?
Cl1U Mo4A Cl3Y 92.3(8) . . ?
Cl3U Mo4A Cl3Y 90.9(6) . . ?
Cl2N Mo4A Mo6B 62.3(5) . . ?
Cl2K Mo4A Mo6B 60.3(4) . . ?
Cl1U Mo4A Mo6B 134.6(6) . . ?
Cl3U Mo4A Mo6B 116.7(5) . . ?
Cl3Y Mo4A Mo6B 117.8(6) . . ?
Cl2N Mo4A Mo3B 55.8(5) . . ?
Cl2K Mo4A Mo3B 120.4(5) . . ?
Cl1U Mo4A Mo3B 134.4(5) . . ?
Cl3U Mo4A Mo3B 117.4(5) . . ?
Cl3Y Mo4A Mo3B 57.7(6) . . ?
Mo6B Mo4A Mo3B 60.1(2) . . ?
Cl2N Mo4A Mo1B 115.3(6) . . ?
Cl2K Mo4A Mo1B 120.3(5) . . ?
Cl1U Mo4A Mo1B 135.5(6) . . ?
Cl3U Mo4A Mo1B 57.8(5) . . ?
Cl3Y Mo4A Mo1B 58.1(6) . . ?
Mo6B Mo4A Mo1B 89.9(3) . . ?
Mo3B Mo4A Mo1B 59.7(2) . . ?
Cl2N Mo4A Mo5A 121.8(6) . . ?
Cl2K Mo4A Mo5A 60.6(4) . . ?
Cl1U Mo4A Mo5A 136.0(5) . . ?
Cl3U Mo4A Mo5A 56.9(5) . . ?
Cl3Y Mo4A Mo5A 117.8(6) . . ?
Mo6B Mo4A Mo5A 59.8(2) . . ?
Mo3B Mo4A Mo5A 89.5(3) . . ?
Mo1B Mo4A Mo5A 59.8(2) . . ?
Cl3B Mo6B Cl2X 90.6(6) . . ?
Cl3B Mo6B Cl6Y 93.6(7) . . ?
Cl2X Mo6B Cl6Y 89.5(7) . . ?
Cl3B Mo6B Cl2K 175.8(6) . . ?
Cl2X Mo6B Cl2K 92.4(6) . . ?
Cl6Y Mo6B Cl2K 89.4(6) . . ?
Cl3B Mo6B Cl2N 88.5(6) . . ?
Cl2X Mo6B Cl2N 174.3(8) . . ?
Cl6Y Mo6B Cl2N 96.1(7) . . ?
Cl2K Mo6B Cl2N 88.3(6) . . ?
Cl3B Mo6B Mo2B 58.5(5) . . ?
Cl2X Mo6B Mo2B 59.1(5) . . ?
Cl6Y Mo6B Mo2B 134.7(5) . . ?
Cl2K Mo6B Mo2B 120.9(4) . . ?
Cl2N Mo6B Mo2B 115.9(5) . . ?
Cl3B Mo6B Mo4A 120.0(5) . . ?
Cl2X Mo6B Mo4A 121.2(5) . . ?
Cl6Y Mo6B Mo4A 131.5(5) . . ?
Cl2K Mo6B Mo4A 55.9(4) . . ?
Cl2N Mo6B Mo4A 55.0(5) . . ?
Mo2B Mo6B Mo4A 93.7(3) . . ?
Cl3B Mo6B Mo3B 59.4(5) . . ?
Cl2X Mo6B Mo3B 121.1(5) . . ?
Cl6Y Mo6B Mo3B 136.6(5) . . ?
Cl2K Mo6B Mo3B 116.5(5) . . ?
Cl2N Mo6B Mo3B 53.9(5) . . ?
Mo2B Mo6B Mo3B 62.0(2) . . ?
Mo4A Mo6B Mo3B 60.6(2) . . ?
Cl3B Mo6B Mo5A 119.7(6) . . ?
Cl2X Mo6B Mo5A 60.1(5) . . ?
Cl6Y Mo6B Mo5A 132.8(5) . . ?
Cl2K Mo6B Mo5A 59.6(4) . . ?
Cl2N Mo6B Mo5A 115.7(5) . . ?
Mo2B Mo6B Mo5A 61.3(2) . . ?
Mo4A Mo6B Mo5A 61.1(2) . . ?
Mo3B Mo6B Mo5A 90.5(3) . . ?
Cl2A Mo2B Cl3B 93.1(8) . . ?
Cl2A Mo2B Cl1F 90.5(9) . . ?
Cl3B Mo2B Cl1F 90.3(7) . . ?
Cl2A Mo2B Cl2X 93.0(8) . . ?
Cl3B Mo2B Cl2X 89.8(6) . . ?
Cl1F Mo2B Cl2X 176.5(7) . . ?
Cl2A Mo2B Cl5E 96.9(9) . . ?
Cl3B Mo2B Cl5E 169.7(7) . . ?
Cl1F Mo2B Cl5E 87.2(7) . . ?
Cl2X Mo2B Cl5E 92.1(6) . . ?
Cl2A Mo2B Mo6B 136.2(8) . . ?
Cl3B Mo2B Mo6B 58.0(4) . . ?
Cl1F Mo2B Mo6B 119.0(6) . . ?
Cl2X Mo2B Mo6B 58.4(4) . . ?
Cl5E Mo2B Mo6B 115.0(5) . . ?
Cl2A Mo2B Mo5A 136.2(7) . . ?
Cl3B Mo2B Mo5A 117.7(5) . . ?
Cl1F Mo2B Mo5A 117.6(6) . . ?
Cl2X Mo2B Mo5A 59.4(4) . . ?
Cl5E Mo2B Mo5A 55.4(5) . . ?
Mo6B Mo2B Mo5A 59.8(2) . . ?
Cl2A Mo2B Mo3B 135.5(7) . . ?
Cl3B Mo2B Mo3B 58.3(5) . . ?
Cl1F Mo2B Mo3B 59.5(5) . . ?
Cl2X Mo2B Mo3B 117.8(5) . . ?
Cl5E Mo2B Mo3B 112.1(5) . . ?
Mo6B Mo2B Mo3B 59.4(2) . . ?
Mo5A Mo2B Mo3B 88.3(2) . . ?
Cl2A Mo2B Mo1B 136.5(8) . . ?
Cl3B Mo2B Mo1B 115.7(5) . . ?
Cl1F Mo2B Mo1B 59.5(6) . . ?
Cl2X Mo2B Mo1B 117.4(4) . . ?
Cl5E Mo2B Mo1B 54.6(5) . . ?
Mo6B Mo2B Mo1B 87.3(2) . . ?
Mo5A Mo2B Mo1B 58.1(2) . . ?
Mo3B Mo2B Mo1B 57.5(2) . . ?
Cl5E Mo5A Cl3U 89.3(7) . . ?
Cl5E Mo5A Cl3H 90.6(6) . . ?
Cl3U Mo5A Cl3H 92.9(6) . . ?
Cl5E Mo5A Cl2K 172.4(7) . . ?
Cl3U Mo5A Cl2K 86.5(6) . . ?
Cl3H Mo5A Cl2K 95.9(5) . . ?
Cl5E Mo5A Cl2X 93.9(7) . . ?
Cl3U Mo5A Cl2X 174.7(6) . . ?
Cl3H Mo5A Cl2X 91.3(6) . . ?
Cl2K Mo5A Cl2X 89.8(6) . . ?
Cl5E Mo5A Mo6B 118.8(5) . . ?
Cl3U Mo5A Mo6B 117.3(5) . . ?
Cl3H Mo5A Mo6B 136.2(5) . . ?
Cl2K Mo5A Mo6B 58.2(4) . . ?
Cl2X Mo5A Mo6B 57.4(4) . . ?
Cl5E Mo5A Mo1B 57.7(5) . . ?
Cl3U Mo5A Mo1B 58.2(5) . . ?
Cl3H Mo5A Mo1B 134.3(5) . . ?
Cl2K Mo5A Mo1B 114.7(5) . . ?
Cl2X Mo5A Mo1B 120.3(5) . . ?
Mo6B Mo5A Mo1B 89.6(2) . . ?
Cl5E Mo5A Mo4A 117.6(5) . . ?
Cl3U Mo5A Mo4A 58.2(5) . . ?
Cl3H Mo5A Mo4A 136.9(5) . . ?
Cl2K Mo5A Mo4A 54.8(4) . . ?
Cl2X Mo5A Mo4A 116.5(5) . . ?
Mo6B Mo5A Mo4A 59.1(2) . . ?
Mo1B Mo5A Mo4A 59.9(2) . . ?
Cl5E Mo5A Mo2B 60.2(5) . . ?
Cl3U Mo5A Mo2B 121.2(5) . . ?
Cl3H Mo5A Mo2B 132.0(4) . . ?
Cl2K Mo5A Mo2B 117.1(4) . . ?
Cl2X Mo5A Mo2B 57.4(4) . . ?
Mo6B Mo5A Mo2B 58.9(2) . . ?
Mo1B Mo5A Mo2B 63.0(2) . . ?
Mo4A Mo5A Mo2B 91.1(2) . . ?
Cl2N Mo3B Cl2T 91.2(7) . . ?
Cl2N Mo3B Cl3Y 85.1(8) . . ?
Cl2T Mo3B Cl3Y 92.0(7) . . ?
Cl2N Mo3B Cl3B 92.4(7) . . ?
Cl2T Mo3B Cl3B 92.4(7) . . ?
Cl3Y Mo3B Cl3B 175.0(7) . . ?
Cl2N Mo3B Cl1F 176.8(8) . . ?
Cl2T Mo3B Cl1F 92.0(7) . . ?
Cl3Y Mo3B Cl1F 95.1(8) . . ?
Cl3B Mo3B Cl1F 87.2(7) . . ?
Cl2N Mo3B Mo6B 62.5(6) . . ?
Cl2T Mo3B Mo6B 135.9(5) . . ?
Cl3Y Mo3B Mo6B 117.9(5) . . ?
Cl3B Mo3B Mo6B 57.1(4) . . ?
Cl1F Mo3B Mo6B 114.8(6) . . ?
Cl2N Mo3B Mo1B 117.2(6) . . ?
Cl2T Mo3B Mo1B 134.3(6) . . ?
Cl3Y Mo3B Mo1B 58.6(5) . . ?
Cl3B Mo3B Mo1B 119.3(5) . . ?
Cl1F Mo3B Mo1B 60.4(5) . . ?
Mo6B Mo3B Mo1B 89.9(3) . . ?
Cl2N Mo3B Mo4A 57.1(5) . . ?
Cl2T Mo3B Mo4A 135.8(6) . . ?
Cl3Y Mo3B Mo4A 58.6(5) . . ?
Cl3B Mo3B Mo4A 116.4(5) . . ?
Cl1F Mo3B Mo4A 120.4(6) . . ?
Mo6B Mo3B Mo4A 59.3(2) . . ?
Mo1B Mo3B Mo4A 60.3(2) . . ?
Cl2N Mo3B Mo2B 121.0(6) . . ?
Cl2T Mo3B Mo2B 133.2(6) . . ?
Cl3Y Mo3B Mo2B 121.3(6) . . ?
Cl3B Mo3B Mo2B 56.6(5) . . ?
Cl1F Mo3B Mo2B 56.2(5) . . ?
Mo6B Mo3B Mo2B 58.5(2) . . ?
Mo1B Mo3B Mo2B 62.8(2) . . ?
Mo4A Mo3B Mo2B 90.9(3) . . ?
Mo4A Cl2K Mo6B 63.8(4) . . ?
Mo4A Cl2K Mo5A 64.6(4) . . ?
Mo6B Cl2K Mo5A 62.2(4) . . ?
Mo3B Cl2N Mo4A 67.2(6) . . ?
Mo3B Cl2N Mo6B 63.7(5) . . ?
Mo4A Cl2N Mo6B 62.7(5) . . ?
Mo5A Cl3U Mo1B 64.6(5) . . ?
Mo5A Cl3U Mo4A 64.9(5) . . ?
Mo1B Cl3U Mo4A 64.2(5) . . ?
Mo3B Cl3Y Mo1B 63.6(6) . . ?
Mo3B Cl3Y Mo4A 63.7(5) . . ?
Mo1B Cl3Y Mo4A 63.7(5) . . ?
Mo5A Cl5E Mo1B 65.5(5) . . ?
Mo5A Cl5E Mo2B 64.4(5) . . ?
Mo1B Cl5E Mo2B 67.0(5) . . ?
Mo2B Cl1F Mo3B 64.2(6) . . ?
Mo2B Cl1F Mo1B 65.7(6) . . ?
Mo3B Cl1F Mo1B 60.8(5) . . ?
Mo6B Cl2X Mo2B 62.6(4) . . ?
Mo6B Cl2X Mo5A 62.5(4) . . ?
Mo2B Cl2X Mo5A 63.2(5) . . ?
Mo6B Cl3B Mo2B 63.6(5) . . ?
Mo6B Cl3B Mo3B 63.5(5) . . ?
Mo2B Cl3B Mo3B 65.2(5) . . ?
Cl2B Mo2A Cl2F 89.7(8) . . ?
Cl2B Mo2A Cl3A 95.3(8) . . ?
Cl2F Mo2A Cl3A 88.7(7) . . ?
Cl2B Mo2A Cl2Y 95.3(8) . . ?
Cl2F Mo2A Cl2Y 175.0(8) . . ?
Cl3A Mo2A Cl2Y 90.8(8) . . ?
Cl2B Mo2A Mo5B 135.5(7) . . ?
Cl2F Mo2A Mo5B 118.4(6) . . ?
Cl3A Mo2A Mo5B 117.5(5) . . ?
Cl2Y Mo2A Mo5B 57.7(5) . . ?
Cl2B Mo2A Mo3A 134.1(7) . . ?
Cl2F Mo2A Mo3A 57.1(5) . . ?
Cl3A Mo2A Mo3A 57.3(5) . . ?
Cl2Y Mo2A Mo3A 118.6(6) . . ?
Mo5B Mo2A Mo3A 90.2(3) . . ?
Cl2B Mo2A Cl2D 92.5(8) . . ?
Cl2F Mo2A Cl2D 86.3(7) . . ?
Cl3A Mo2A Cl2D 170.7(7) . . ?
Cl2Y Mo2A Cl2D 93.5(7) . . ?
Mo5B Mo2A Cl2D 58.8(5) . . ?
Mo3A Mo2A Cl2D 113.5(6) . . ?
Cl2B Mo2A Mo6A 138.4(8) . . ?
Cl2F Mo2A Mo6A 117.6(6) . . ?
Cl3A Mo2A Mo6A 57.6(5) . . ?
Cl2Y Mo2A Mo6A 58.2(5) . . ?
Mo5B Mo2A Mo6A 60.0(2) . . ?
Mo3A Mo2A Mo6A 60.4(2) . . ?
Cl2D Mo2A Mo6A 118.4(5) . . ?
Cl2B Mo2A Mo1A 132.3(7) . . ?
Cl2F Mo2A Mo1A 58.5(5) . . ?
Cl3A Mo2A Mo1A 116.3(5) . . ?
Cl2Y Mo2A Mo1A 117.5(6) . . ?
Mo5B Mo2A Mo1A 59.9(2) . . ?
Mo3A Mo2A Mo1A 59.1(2) . . ?
Cl2D Mo2A Mo1A 54.4(5) . . ?
Mo6A Mo2A Mo1A 89.3(3) . . ?
Cl3K Mo5B Cl4H 91.0(7) . . ?
Cl3K Mo5B Cl2Y 85.8(8) . . ?
Cl4H Mo5B Cl2Y 91.4(8) . . ?
Cl3K Mo5B Cl2U 92.2(7) . . ?
Cl4H Mo5B Cl2U 92.6(7) . . ?
Cl2Y Mo5B Cl2U 175.6(7) . . ?
Cl3K Mo5B Cl2D 176.4(7) . . ?
Cl4H Mo5B Cl2D 92.1(7) . . ?
Cl2Y Mo5B Cl2D 95.8(8) . . ?
Cl2U Mo5B Cl2D 86.0(7) . . ?
Cl3K Mo5B Mo2A 117.8(5) . . ?
Cl4H Mo5B Mo2A 134.3(6) . . ?
Cl2Y Mo5B Mo2A 59.2(6) . . ?
Cl2U Mo5B Mo2A 118.7(5) . . ?
Cl2D Mo5B Mo2A 60.7(5) . . ?
Cl3K Mo5B MoBA 62.1(5) . . ?
Cl4H Mo5B MoBA 135.9(6) . . ?
Cl2Y Mo5B MoBA 118.4(6) . . ?
Cl2U Mo5B MoBA 57.2(5) . . ?
Cl2D Mo5B MoBA 114.4(6) . . ?
Mo2A Mo5B MoBA 89.8(3) . . ?
Cl3K Mo5B Mo6A 57.3(5) . . ?
Cl4H Mo5B Mo6A 135.4(6) . . ?
Cl2Y Mo5B Mo6A 58.9(5) . . ?
Cl2U Mo5B Mo6A 116.7(5) . . ?
Cl2D Mo5B Mo6A 120.9(6) . . ?
Mo2A Mo5B Mo6A 60.6(2) . . ?
MoBA Mo5B Mo6A 59.5(2) . . ?
Cl3K Mo5B Mo1A 120.6(6) . . ?
Cl4H Mo5B Mo1A 133.3(6) . . ?
Cl2Y Mo5B Mo1A 121.9(6) . . ?
Cl2U Mo5B Mo1A 56.0(5) . . ?
Cl2D Mo5B Mo1A 55.9(5) . . ?
Mo2A Mo5B Mo1A 62.7(2) . . ?
MoBA Mo5B Mo1A 58.5(2) . . ?
Mo6A Mo5B Mo1A 91.2(3) . . ?
Cl2F Mo3A Cl3A 89.9(7) . . ?
Cl2F Mo3A Cl1T 90.4(6) . . ?
Cl3A Mo3A Cl1T 92.6(7) . . ?
Cl2F Mo3A Cl1N 172.9(7) . . ?
Cl3A Mo3A Cl1N 86.3(6) . . ?
Cl1T Mo3A Cl1N 95.7(5) . . ?
Cl2F Mo3A Cl4Y 93.6(7) . . ?
Cl3A Mo3A Cl4Y 174.5(6) . . ?
Cl1T Mo3A Cl4Y 91.6(6) . . ?
Cl1N Mo3A Cl4Y 89.9(6) . . ?
Cl2F Mo3A MoBA 118.9(6) . . ?
Cl3A Mo3A MoBA 117.2(5) . . ?
Cl1T Mo3A MoBA 136.2(5) . . ?
Cl1N Mo3A MoBA 58.3(4) . . ?
Cl4Y Mo3A MoBA 57.3(4) . . ?
Cl2F Mo3A Mo2A 57.8(5) . . ?
Cl3A Mo3A Mo2A 58.6(5) . . ?
Cl1T Mo3A Mo2A 133.9(5) . . ?
Cl1N Mo3A Mo2A 115.2(4) . . ?
Cl4Y Mo3A Mo2A 120.1(5) . . ?
MoBA Mo3A Mo2A 89.8(3) . . ?
Cl2F Mo3A Mo6A 118.1(6) . . ?
Cl3A Mo3A Mo6A 58.0(5) . . ?
Cl1T Mo3A Mo6A 136.5(5) . . ?
Cl1N Mo3A Mo6A 54.9(4) . . ?
Cl4Y Mo3A Mo6A 116.6(4) . . ?
MoBA Mo3A Mo6A 59.3(2) . . ?
Mo2A Mo3A Mo6A 60.3(2) . . ?
Cl2F Mo3A Mo1A 60.3(5) . . ?
Cl3A Mo3A Mo1A 121.6(5) . . ?
Cl1T Mo3A Mo1A 132.1(5) . . ?
Cl1N Mo3A Mo1A 117.2(4) . . ?
Cl4Y Mo3A Mo1A 57.1(4) . . ?
MoBA Mo3A Mo1A 58.9(2) . . ?
Mo2A Mo3A Mo1A 63.1(2) . . ?
Mo6A Mo3A Mo1A 91.5(2) . . ?
Cl1X Mo1A Cl2U 91.5(8) . . ?
Cl1X Mo1A Cl2D 92.2(8) . . ?
Cl2U Mo1A Cl2D 89.9(7) . . ?
Cl1X Mo1A Cl4Y 91.2(8) . . ?
Cl2U Mo1A Cl4Y 90.4(6) . . ?
Cl2D Mo1A Cl4Y 176.6(7) . . ?
Cl1X Mo1A Cl2F 98.3(8) . . ?
Cl2U Mo1A Cl2F 169.9(7) . . ?
Cl2D Mo1A Cl2F 87.3(7) . . ?
Cl4Y Mo1A Cl2F 91.8(6) . . ?
Cl1X Mo1A MoBA 133.7(7) . . ?
Cl2U Mo1A MoBA 58.4(5) . . ?
Cl2D Mo1A MoBA 119.2(5) . . ?
Cl4Y Mo1A MoBA 58.3(4) . . ?
Cl2F Mo1A MoBA 115.0(5) . . ?
Cl1X Mo1A Mo3A 135.9(7) . . ?
Cl2U Mo1A Mo3A 118.1(5) . . ?
Cl2D Mo1A Mo3A 117.8(6) . . ?
Cl4Y Mo1A Mo3A 59.2(4) . . ?
Cl2F Mo1A Mo3A 55.5(5) . . ?
MoBA Mo1A Mo3A 59.8(2) . . ?
Cl1X Mo1A Mo5B 136.1(7) . . ?
Cl2U Mo1A Mo5B 58.5(5) . . ?
Cl2D Mo1A Mo5B 59.7(5) . . ?
Cl4Y Mo1A Mo5B 117.8(5) . . ?
Cl2F Mo1A Mo5B 112.0(6) . . ?
MoBA Mo1A Mo5B 59.5(2) . . ?
Mo3A Mo1A Mo5B 88.0(2) . . ?
Cl1X Mo1A Mo2A 138.9(7) . . ?
Cl2U Mo1A Mo2A 115.9(5) . . ?
Cl2D Mo1A Mo2A 60.0(6) . . ?
Cl4Y Mo1A Mo2A 117.0(4) . . ?
Cl2F Mo1A Mo2A 54.6(5) . . ?
MoBA Mo1A Mo2A 87.3(2) . . ?
Mo3A Mo1A Mo2A 57.8(2) . . ?
Mo5B Mo1A Mo2A 57.4(2) . . ?
Cl2U MoBA Cl4Y 90.4(6) . . ?
Cl2U MoBA Cl1Z 93.8(7) . . ?
Cl4Y MoBA Cl1Z 89.8(7) . . ?
Cl2U MoBA Cl1N 175.5(7) . . ?
Cl4Y MoBA Cl1N 92.1(6) . . ?
Cl1Z MoBA Cl1N 90.0(6) . . ?
Cl2U MoBA Cl3K 88.2(6) . . ?
Cl4Y MoBA Cl3K 173.9(7) . . ?
Cl1Z MoBA Cl3K 96.2(7) . . ?
Cl1N MoBA Cl3K 88.9(6) . . ?
Cl2U MoBA Mo1A 57.9(5) . . ?
Cl4Y MoBA Mo1A 58.7(5) . . ?
Cl1Z MoBA Mo1A 134.3(5) . . ?
Cl1N MoBA Mo1A 120.6(4) . . ?
Cl3K MoBA Mo1A 115.8(5) . . ?
Cl2U MoBA Mo6A 119.7(5) . . ?
Cl4Y MoBA Mo6A 120.9(5) . . ?
Cl1Z MoBA Mo6A 131.7(5) . . ?
Cl1N MoBA Mo6A 55.8(4) . . ?
Cl3K MoBA Mo6A 55.2(5) . . ?
Mo1A MoBA Mo6A 94.0(3) . . ?
Cl2U MoBA Mo3A 119.1(6) . . ?
Cl4Y MoBA Mo3A 59.9(5) . . ?
Cl1Z MoBA Mo3A 133.0(5) . . ?
Cl1N MoBA Mo3A 59.4(4) . . ?
Cl3K MoBA Mo3A 115.9(5) . . ?
Mo1A MoBA Mo3A 61.3(2) . . ?
Mo6A MoBA Mo3A 61.0(2) . . ?
Cl2U MoBA Mo5B 59.3(5) . . ?
Cl4Y MoBA Mo5B 120.7(5) . . ?
Cl1Z MoBA Mo5B 136.7(5) . . ?
Cl1N MoBA Mo5B 116.3(4) . . ?
Cl3K MoBA Mo5B 53.7(5) . . ?
Mo1A MoBA Mo5B 62.0(2) . . ?
Mo6A MoBA Mo5B 60.5(2) . . ?
Mo3A MoBA Mo5B 90.2(3) . . ?
Cl1N Mo6A Cl3K 95.9(6) . . ?
Cl1N Mo6A Cl5Y 89.6(7) . . ?
Cl3K Mo6A Cl5Y 91.4(7) . . ?
Cl1N Mo6A Cl3A 88.9(6) . . ?
Cl3K Mo6A Cl3A 172.6(8) . . ?
Cl5Y Mo6A Cl3A 94.3(8) . . ?
Cl1N Mo6A Cl2Y 177.2(8) . . ?
Cl3K Mo6A Cl2Y 83.9(7) . . ?
Cl5Y Mo6A Cl2Y 93.2(8) . . ?
Cl3A Mo6A Cl2Y 91.1(7) . . ?
Cl1N Mo6A MoBA 60.1(4) . . ?
Cl3K Mo6A MoBA 61.7(5) . . ?
Cl5Y Mo6A MoBA 134.1(6) . . ?
Cl3A Mo6A MoBA 116.6(6) . . ?
Cl2Y Mo6A MoBA 117.6(6) . . ?
Cl1N Mo6A Mo5B 120.2(5) . . ?
Cl3K Mo6A Mo5B 55.4(5) . . ?
Cl5Y Mo6A Mo5B 135.0(5) . . ?
Cl3A Mo6A Mo5B 117.2(6) . . ?
Cl2Y Mo6A Mo5B 57.5(6) . . ?
MoBA Mo6A Mo5B 60.0(2) . . ?
Cl1N Mo6A Mo2A 119.5(5) . . ?
Cl3K Mo6A Mo2A 114.7(5) . . ?
Cl5Y Mo6A Mo2A 136.4(6) . . ?
Cl3A Mo6A Mo2A 57.9(5) . . ?
Cl2Y Mo6A Mo2A 58.3(6) . . ?
MoBA Mo6A Mo2A 89.5(3) . . ?
Mo5B Mo6A Mo2A 59.4(2) . . ?
Cl1N Mo6A Mo3A 60.2(4) . . ?
Cl3K Mo6A Mo3A 121.0(5) . . ?
Cl5Y Mo6A Mo3A 135.8(5) . . ?
Cl3A Mo6A Mo3A 56.9(5) . . ?
Cl2Y Mo6A Mo3A 117.6(6) . . ?
MoBA Mo6A Mo3A 59.7(2) . . ?
Mo5B Mo6A Mo3A 89.2(3) . . ?
Mo2A Mo6A Mo3A 59.3(2) . . ?
Mo1A Cl2U MoBA 63.7(5) . . ?
Mo1A Cl2U Mo5B 65.5(6) . . ?
MoBA Cl2U Mo5B 63.5(5) . . ?
MoBA Cl4Y Mo1A 63.0(4) . . ?
MoBA Cl4Y Mo3A 62.8(4) . . ?
Mo1A Cl4Y Mo3A 63.7(5) . . ?
Mo1A Cl2D Mo5B 64.4(6) . . ?
Mo1A Cl2D Mo2A 65.6(6) . . ?
Mo5B Cl2D Mo2A 60.5(5) . . ?
Mo3A Cl2F Mo2A 65.1(5) . . ?
Mo3A Cl2F Mo1A 64.3(5) . . ?
Mo2A Cl2F Mo1A 66.9(6) . . ?
Mo5B Cl2Y Mo6A 63.6(6) . . ?
Mo5B Cl2Y Mo2A 63.1(6) . . ?
Mo6A Cl2Y Mo2A 63.5(6) . . ?
Mo3A Cl3A Mo6A 65.1(5) . . ?
Mo3A Cl3A Mo2A 64.2(6) . . ?
Mo6A Cl3A Mo2A 64.5(5) . . ?
Mo5B Cl3K Mo6A 67.3(5) . . ?
Mo5B Cl3K MoBA 64.1(5) . . ?
Mo6A Cl3K MoBA 63.1(5) . . ?
Mo6A Cl1N MoBA 64.1(4) . . ?
Mo6A Cl1N Mo3A 64.9(4) . . ?
MoBA Cl1N Mo3A 62.4(4) . . ?
Cl2I Mo9A Cl4T 92.5(7) . . ?
Cl2I Mo9A Cl1H 90.7(7) . . ?
Cl4T Mo9A Cl1H 89.9(7) . . ?
Cl2I Mo9A Cl2S 90.1(6) . . ?
Cl4T Mo9A Cl2S 91.2(7) . . ?
Cl1H Mo9A Cl2S 178.7(7) . . ?
Cl2I Mo9A Cl2J 176.3(7) . . ?
Cl4T Mo9A Cl2J 90.4(7) . . ?
Cl1H Mo9A Cl2J 91.6(6) . . ?
Cl2S Mo9A Cl2J 87.5(6) . . ?
Cl2I Mo9A Mo1X 60.8(5) . . ?
Cl4T Mo9A Mo1X 137.9(6) . . ?
Cl1H Mo9A Mo1X 61.0(5) . . ?
Cl2S Mo9A Mo1X 118.5(5) . . ?
Cl2J Mo9A Mo1X 118.0(5) . . ?
Cl2I Mo9A Mo8B 120.1(5) . . ?
Cl4T Mo9A Mo8B 132.4(7) . . ?
Cl1H Mo9A Mo8B 120.5(5) . . ?
Cl2S Mo9A Mo8B 58.2(5) . . ?
Cl2J Mo9A Mo8B 56.2(5) . . ?
Mo1X Mo9A Mo8B 89.6(3) . . ?
Cl2I Mo9A Mo7 120.4(5) . . ?
Cl4T Mo9A Mo7 134.0(6) . . ?
Cl1H Mo9A Mo7 61.1(5) . . ?
Cl2S Mo9A Mo7 117.6(5) . . ?
Cl2J Mo9A Mo7 58.5(4) . . ?
Mo1X Mo9A Mo7 59.6(2) . . ?
Mo8B Mo9A Mo7 59.5(2) . . ?
Cl2I Mo9A Mo10 59.8(4) . . ?
Cl4T Mo9A Mo10 135.6(6) . . ?
Cl1H Mo9A Mo10 121.5(6) . . ?
Cl2S Mo9A Mo10 58.1(4) . . ?
Cl2J Mo9A Mo10 116.6(5) . . ?
Mo1X Mo9A Mo10 60.4(2) . . ?
Mo8B Mo9A Mo10 60.4(2) . . ?
Mo7 Mo9A Mo10 90.3(2) . . ?
Cl1C Mo1X Cl3F 92.3(7) . . ?
Cl1C Mo1X Cl1E 92.0(7) . . ?
Cl3F Mo1X Cl1E 93.8(7) . . ?
Cl1C Mo1X Cl2I 177.3(7) . . ?
Cl3F Mo1X Cl2I 89.4(6) . . ?
Cl1E Mo1X Cl2I 90.0(6) . . ?
Cl1C Mo1X Cl1H 91.9(6) . . ?
Cl3F Mo1X Cl1H 88.6(7) . . ?
Cl1E Mo1X Cl1H 175.3(7) . . ?
Cl2I Mo1X Cl1H 86.0(6) . . ?
Cl1C Mo1X Mo7 60.4(5) . . ?
Cl3F Mo1X Mo7 135.0(5) . . ?
Cl1E Mo1X Mo7 120.0(5) . . ?
Cl2I Mo1X Mo7 117.0(5) . . ?
Cl1H Mo1X Mo7 60.1(4) . . ?
Cl1C Mo1X Mo9A 120.7(5) . . ?
Cl3F Mo1X Mo9A 130.4(6) . . ?
Cl1E Mo1X Mo9A 118.3(5) . . ?
Cl2I Mo1X Mo9A 56.7(5) . . ?
Cl1H Mo1X Mo9A 57.3(5) . . ?
Mo7 Mo1X Mo9A 60.4(2) . . ?
Cl1C Mo1X Mo1S 61.5(5) . . ?
Cl3F Mo1X Mo1S 139.4(6) . . ?
Cl1E Mo1X Mo1S 59.6(5) . . ?
Cl2I Mo1X Mo1S 118.2(5) . . ?
Cl1H Mo1X Mo1S 120.4(5) . . ?
Mo7 Mo1X Mo1S 60.5(2) . . ?
Mo9A Mo1X Mo1S 90.2(3) . . ?
Cl1C Mo1X Mo10 121.4(6) . . ?
Cl3F Mo1X Mo10 134.2(5) . . ?
Cl1E Mo1X Mo10 58.3(4) . . ?
Cl2I Mo1X Mo10 58.3(4) . . ?
Cl1H Mo1X Mo10 117.2(5) . . ?
Mo7 Mo1X Mo10 90.4(2) . . ?
Mo9A Mo1X Mo10 60.0(2) . . ?
Mo1S Mo1X Mo10 59.9(2) . . ?
Cl5B Mo1S Cl2R 90.3(7) . . ?
Cl5B Mo1S Cl1E 178.5(7) . . ?
Cl2R Mo1S Cl1E 91.0(7) . . ?
Cl5B Mo1S Cl1C 91.3(7) . . ?
Cl2R Mo1S Cl1C 90.4(7) . . ?
Cl1E Mo1S Cl1C 87.8(7) . . ?
Cl5B Mo1S Mo8B 60.9(5) . . ?
Cl2R Mo1S Mo8B 138.4(7) . . ?
Cl1E Mo1S Mo8B 118.4(5) . . ?
Cl1C Mo1S Mo8B 117.6(5) . . ?
Cl5B Mo1S Mo1X 120.3(5) . . ?
Cl2R Mo1S Mo1X 131.9(7) . . ?
Cl1E Mo1S Mo1X 58.1(5) . . ?
Cl1C Mo1S Mo1X 55.9(5) . . ?
Mo8B Mo1S Mo1X 89.7(3) . . ?
Cl5B Mo1S Mo10 121.4(6) . . ?
Cl2R Mo1S Mo10 135.8(6) . . ?
Cl1E Mo1S Mo10 58.0(4) . . ?
Cl1C Mo1S Mo10 116.2(5) . . ?
Mo8B Mo1S Mo10 60.5(2) . . ?
Mo1X Mo1S Mo10 60.3(2) . . ?
Cl5B Mo1S Mo7 61.0(5) . . ?
Cl2R Mo1S Mo7 134.0(6) . . ?
Cl1E Mo1S Mo7 117.5(5) . . ?
Cl1C Mo1S Mo7 58.2(4) . . ?
Mo8B Mo1S Mo7 59.5(2) . . ?
Mo1X Mo1S Mo7 59.4(2) . . ?
Mo10 Mo1S Mo7 90.0(2) . . ?
Cl5B Mo1S Cl3Z 85.0(6) . . ?
Cl2R Mo1S Cl3Z 104.7(7) . . ?
Cl1E Mo1S Cl3Z 95.5(5) . . ?
Cl1C Mo1S Cl3Z 164.4(6) . . ?
Mo8B Mo1S Cl3Z 47.8(3) . . ?
Mo1X Mo1S Cl3Z 113.4(4) . . ?
Mo10 Mo1S Cl3Z 54.6(3) . . ?
Mo7 Mo1S Cl3Z 107.3(4) . . ?
Cl3Z Mo8B Cl2J 167.2(6) . . ?
Cl3Z Mo8B Cl6K 79.3(6) . . ?
Cl2J Mo8B Cl6K 92.3(7) . . ?
Cl3Z Mo8B Cl2S 79.5(6) . . ?
Cl2J Mo8B Cl2S 91.6(6) . . ?
Cl6K Mo8B Cl2S 93.6(7) . . ?
Cl3Z Mo8B Cl5B 97.1(6) . . ?
Cl2J Mo8B Cl5B 92.3(6) . . ?
Cl6K Mo8B Cl5B 88.5(7) . . ?
Cl2S Mo8B Cl5B 175.5(7) . . ?
Cl3Z Mo8B Mo7 132.1(5) . . ?
Cl2J Mo8B Mo7 60.5(4) . . ?
Cl6K Mo8B Mo7 134.9(5) . . ?
Cl2S Mo8B Mo7 120.1(5) . . ?
Cl5B Mo8B Mo7 60.2(4) . . ?
Cl3Z Mo8B Mo1S 71.5(4) . . ?
Cl2J Mo8B Mo1S 121.2(5) . . ?
Cl6K Mo8B Mo1S 130.2(6) . . ?
Cl2S Mo8B Mo1S 118.6(5) . . ?
Cl5B Mo8B Mo1S 57.3(5) . . ?
Mo7 Mo8B Mo1S 60.7(2) . . ?
Cl3Z Mo8B Mo9A 120.0(4) . . ?
Cl2J Mo8B Mo9A 61.3(5) . . ?
Cl6K Mo8B Mo9A 139.4(6) . . ?
Cl2S Mo8B Mo9A 59.8(5) . . ?
Cl5B Mo8B Mo9A 120.4(5) . . ?
Mo7 Mo8B Mo9A 60.3(2) . . ?
Mo1S Mo8B Mo9A 90.4(3) . . ?
Cl3Z Mo8B Mo10 61.6(4) . . ?
Cl2J Mo8B Mo10 121.2(5) . . ?
Cl6K Mo8B Mo10 134.3(5) . . ?
Cl2S Mo8B Mo10 58.5(4) . . ?
Cl5B Mo8B Mo10 117.4(5) . . ?
Mo7 Mo8B Mo10 90.5(2) . . ?
Mo1S Mo8B Mo10 60.1(2) . . ?
Mo9A Mo8B Mo10 59.9(2) . . ?
Mo9A Cl1H Mo1X 61.7(5) . . ?
Mo9A Cl1H Mo7 61.9(5) . . ?
Mo1X Cl1H Mo7 60.1(4) . . ?
Mo9A Cl2I Mo10 63.3(4) . . ?
Mo9A Cl2I Mo1X 62.5(5) . . ?
Mo10 Cl2I Mo1X 62.1(4) . . ?
Mo1X Cl1C Mo7 62.8(5) . . ?
Mo1X Cl1C Mo1S 62.5(5) . . ?
Mo7 Cl1C Mo1S 61.6(5) . . ?
Mo10 Cl1E Mo1X 63.2(4) . . ?
Mo10 Cl1E Mo1S 62.4(4) . . ?
Mo1X Cl1E Mo1S 62.3(5) . . ?
Mo8B Cl2J Mo7 62.6(5) . . ?
Mo8B Cl2J Mo9A 62.5(5) . . ?
Mo7 Cl2J Mo9A 61.4(4) . . ?
Mo10 Cl2S Mo8B 63.1(4) . . ?
Mo10 Cl2S Mo9A 62.1(4) . . ?
Mo8B Cl2S Mo9A 62.0(5) . . ?
Mo1S Cl5B Mo8B 61.8(5) . . ?
Mo1S Cl5B Mo7 62.2(5) . . ?
Mo8B Cl5B Mo7 60.1(5) . . ?
Mo8B Cl3Z Mo10 67.5(4) . . ?
Mo8B Cl3Z Mo1S 60.7(4) . . ?
Mo10 Cl3Z Mo1S 58.5(3) . . ?
Cl1S Mo9B Cl3T 90.7(5) . . ?
Cl1S Mo9B Cl1J 88.8(5) . . ?
Cl3T Mo9B Cl1J 89.3(5) . . ?
Cl1S Mo9B Cl1I 90.8(5) . . ?
Cl3T Mo9B Cl1I 94.3(5) . . ?
Cl1J Mo9B Cl1I 176.4(5) . . ?
Cl1S Mo9B Cl2H 176.4(5) . . ?
Cl3T Mo9B Cl2H 92.9(5) . . ?
Cl1J Mo9B Cl2H 91.1(5) . . ?
Cl1I Mo9B Cl2H 89.0(5) . . ?
Cl1S Mo9B Mo8A 58.8(4) . . ?
Cl3T Mo9B Mo8A 133.2(4) . . ?
Cl1J Mo9B Mo8A 58.5(4) . . ?
Cl1I Mo9B Mo8A 118.4(4) . . ?
Cl2H Mo9B Mo8A 118.3(4) . . ?
Cl1S Mo9B Mo10 59.4(3) . . ?
Cl3T Mo9B Mo10 136.0(4) . . ?
Cl1J Mo9B Mo10 118.7(4) . . ?
Cl1I Mo9B Mo10 58.2(3) . . ?
Cl2H Mo9B Mo10 117.7(4) . . ?
Mo8A Mo9B Mo10 60.17(17) . . ?
Cl1S Mo9B Mo7 118.9(4) . . ?
Cl3T Mo9B Mo7 134.4(4) . . ?
Cl1J Mo9B Mo7 60.1(3) . . ?
Cl1I Mo9B Mo7 117.2(4) . . ?
Cl2H Mo9B Mo7 58.2(3) . . ?
Mo8A Mo9B Mo7 60.11(18) . . ?
Mo10 Mo9B Mo7 89.54(18) . . ?
Cl1S Mo9B Mo2X 119.1(4) . . ?
Cl3T Mo9B Mo2X 136.6(5) . . ?
Cl1J Mo9B Mo2X 119.7(4) . . ?
Cl1I Mo9B Mo2X 57.6(4) . . ?
Cl2H Mo9B Mo2X 57.9(4) . . ?
Mo8A Mo9B Mo2X 90.2(2) . . ?
Mo10 Mo9B Mo2X 59.76(17) . . ?
Mo7 Mo9B Mo2X 59.65(17) . . ?
Cl5F Mo2X Cl1I 91.2(5) . . ?
Cl5F Mo2X Cl2C 92.1(5) . . ?
Cl1I Mo2X Cl2C 176.4(5) . . ?
Cl5F Mo2X Cl2E 92.6(5) . . ?
Cl1I Mo2X Cl2E 90.8(5) . . ?
Cl2C Mo2X Cl2E 87.7(5) . . ?
Cl5F Mo2X Cl2H 91.7(5) . . ?
Cl1I Mo2X Cl2H 90.0(5) . . ?
Cl2C Mo2X Cl2H 91.3(5) . . ?
Cl2E Mo2X Cl2H 175.6(5) . . ?
Cl5F Mo2X Mo2S 135.9(4) . . ?
Cl1I Mo2X Mo2S 118.1(4) . . ?
Cl2C Mo2X Mo2S 58.4(4) . . ?
Cl2E Mo2X Mo2S 57.5(4) . . ?
Cl2H Mo2X Mo2S 118.5(4) . . ?
Cl5F Mo2X Mo10 134.8(4) . . ?
Cl1I Mo2X Mo10 58.4(3) . . ?
Cl2C Mo2X Mo10 118.1(4) . . ?
Cl2E Mo2X Mo10 58.8(3) . . ?
Cl2H Mo2X Mo10 118.2(4) . . ?
Mo2S Mo2X Mo10 59.71(17) . . ?
Cl5F Mo2X Mo7 135.7(4) . . ?
Cl1I Mo2X Mo7 118.0(4) . . ?
Cl2C Mo2X Mo7 60.0(3) . . ?
Cl2E Mo2X Mo7 117.5(4) . . ?
Cl2H Mo2X Mo7 58.5(3) . . ?
Mo2S Mo2X Mo7 60.02(17) . . ?
Mo10 Mo2X Mo7 89.44(17) . . ?
Cl5F Mo2X Mo9B 134.5(4) . . ?
Cl1I Mo2X Mo9B 58.3(4) . . ?
Cl2C Mo2X Mo9B 119.8(4) . . ?
Cl2E Mo2X Mo9B 118.3(4) . . ?
Cl2H Mo2X Mo9B 58.7(4) . . ?
Mo2S Mo2X Mo9B 89.7(2) . . ?
Mo10 Mo2X Mo9B 59.49(17) . . ?
Mo7 Mo2X Mo9B 59.76(18) . . ?
Cl2Z Mo2S Cl2E 81.1(6) . . ?
Cl2Z Mo2S Cl1R 81.6(6) . . ?
Cl2E Mo2S Cl1R 90.7(5) . . ?
Cl2Z Mo2S Cl2C 166.1(6) . . ?
Cl2E Mo2S Cl2C 88.5(5) . . ?
Cl1R Mo2S Cl2C 89.4(5) . . ?
Cl2Z Mo2S Cl1B 99.4(6) . . ?
Cl2E Mo2S Cl1B 177.1(5) . . ?
Cl1R Mo2S Cl1B 92.2(5) . . ?
Cl2C Mo2S Cl1B 91.5(5) . . ?
Cl2Z Mo2S Mo10 63.5(5) . . ?
Cl2E Mo2S Mo10 59.4(4) . . ?
Cl1R Mo2S Mo10 135.9(4) . . ?
Cl2C Mo2S Mo10 118.6(4) . . ?
Cl1B Mo2S Mo10 118.2(4) . . ?
Cl2Z Mo2S Mo2X 121.8(5) . . ?
Cl2E Mo2S Mo2X 58.8(4) . . ?
Cl1R Mo2S Mo2X 133.3(4) . . ?
Cl2C Mo2S Mo2X 58.3(4) . . ?
Cl1B Mo2S Mo2X 118.8(4) . . ?
Mo10 Mo2S Mo2X 60.24(18) . . ?
Cl2Z Mo2S Mo7 133.4(6) . . ?
Cl2E Mo2S Mo7 118.9(4) . . ?
Cl1R Mo2S Mo7 134.3(4) . . ?
Cl2C Mo2S Mo7 60.1(3) . . ?
Cl1B Mo2S Mo7 58.7(3) . . ?
Mo10 Mo2S Mo7 89.80(18) . . ?
Mo2X Mo2S Mo7 60.11(18) . . ?
Cl2Z Mo2S Mo8A 73.6(5) . . ?
Cl2E Mo2S Mo8A 119.3(4) . . ?
Cl1R Mo2S Mo8A 136.4(4) . . ?
Cl2C Mo2S Mo8A 119.9(4) . . ?
Cl1B Mo2S Mo8A 58.3(4) . . ?
Mo10 Mo2S Mo8A 59.89(17) . . ?
Mo2X Mo2S Mo8A 90.2(2) . . ?
Mo7 Mo2S Mo8A 59.81(16) . . ?
Cl5K Mo8A Cl1S 92.7(5) . . ?
Cl5K Mo8A Cl1J 92.1(5) . . ?
Cl1S Mo8A Cl1J 88.0(5) . . ?
Cl5K Mo8A Cl1B 91.5(5) . . ?
Cl1S Mo8A Cl1B 175.8(5) . . ?
Cl1J Mo8A Cl1B 91.6(5) . . ?
Cl5K Mo8A Mo9B 135.8(4) . . ?
Cl1S Mo8A Mo9B 57.6(4) . . ?
Cl1J Mo8A Mo9B 58.4(4) . . ?
Cl1B Mo8A Mo9B 118.9(4) . . ?
Cl5K Mo8A Mo10 134.9(4) . . ?
Cl1S Mo8A Mo10 58.9(3) . . ?
Cl1J Mo8A Mo10 118.3(4) . . ?
Cl1B Mo8A Mo10 117.8(4) . . ?
Mo9B Mo8A Mo10 59.95(17) . . ?
Cl5K Mo8A Mo7 135.6(4) . . ?
Cl1S Mo8A Mo7 117.7(4) . . ?
Cl1J Mo8A Mo7 60.0(3) . . ?
Cl1B Mo8A Mo7 58.7(3) . . ?
Mo9B Mo8A Mo7 60.19(17) . . ?
Mo10 Mo8A Mo7 89.45(16) . . ?
Cl5K Mo8A Mo2S 134.3(4) . . ?
Cl1S Mo8A Mo2S 118.3(4) . . ?
Cl1J Mo8A Mo2S 119.7(4) . . ?
Cl1B Mo8A Mo2S 58.4(4) . . ?
Mo9B Mo8A Mo2S 89.9(2) . . ?
Mo10 Mo8A Mo2S 59.41(17) . . ?
Mo7 Mo8A Mo2S 59.69(17) . . ?
Mo7 Cl2H Mo2X 63.0(4) . . ?
Mo7 Cl2H Mo9B 62.8(4) . . ?
Mo2X Cl2H Mo9B 63.4(4) . . ?
Mo2X Cl1I Mo10 63.6(3) . . ?
Mo2X Cl1I Mo9B 64.1(4) . . ?
Mo10 Cl1I Mo9B 63.1(3) . . ?
Mo2X Cl2C Mo2S 63.3(4) . . ?
Mo2X Cl2C Mo7 62.5(4) . . ?
Mo2S Cl2C Mo7 62.4(4) . . ?
Mo2S Cl2E Mo2X 63.7(4) . . ?
Mo2S Cl2E Mo10 63.1(4) . . ?
Mo2X Cl2E Mo10 63.0(4) . . ?
Mo9B Cl1J Mo8A 63.1(4) . . ?
Mo9B Cl1J Mo7 62.5(3) . . ?
Mo8A Cl1J Mo7 62.4(3) . . ?
Mo9B Cl1S Mo8A 63.7(4) . . ?
Mo9B Cl1S Mo10 63.4(4) . . ?
Mo8A Cl1S Mo10 63.1(3) . . ?
Mo8A Cl1B Mo2S 63.3(4) . . ?
Mo8A Cl1B Mo7 62.8(4) . . ?
Mo2S Cl1B Mo7 62.7(4) . . ?
Mo2S Cl2Z Mo10 67.2(5) . . ?
Cl19 Mo5X Mo7X 117.7(18) . . ?
Cl19 Mo5X Mo10 133.6(16) . . ?
Mo7X Mo5X Mo10 60.7(11) . . ?
Cl19 Mo5X Mo6X 150.9(18) . . ?
Mo7X Mo5X Mo6X 91.3(15) . . ?
Mo10 Mo5X Mo6X 60.2(10) . . ?
Cl19 Mo5X Mo7 130.8(16) . . ?
Mo7X Mo5X Mo7 61.5(11) . . ?
Mo10 Mo5X Mo7 91.3(10) . . ?
Mo6X Mo5X Mo7 60.6(10) . . ?
Cl20 Mo6X Mo5X 149(2) . . ?
Cl20 Mo6X Mo10 135.6(18) . . ?
Mo5X Mo6X Mo10 59.7(10) . . ?
Cl20 Mo6X Mo7 130.5(18) . . ?
Mo5X Mo6X Mo7 60.3(10) . . ?
Mo10 Mo6X Mo7 90.8(10) . . ?
Cl20 Mo6X Mo8X 122.5(19) . . ?
Mo5X Mo6X Mo8X 88.4(14) . . ?
Mo10 Mo6X Mo8X 59.2(10) . . ?
Mo7 Mo6X Mo8X 60.0(10) . . ?
Cl21 Mo8X Mo7X 123.8(18) . . ?
Cl21 Mo8X Mo10 135.0(16) . . ?
Mo7X Mo8X Mo10 59.9(11) . . ?
Cl21 Mo8X Mo7 132.1(16) . . ?
Mo7X Mo8X Mo7 60.6(11) . . ?
Mo10 Mo8X Mo7 90.9(10) . . ?
Cl21 Mo8X Mo6X 147.2(18) . . ?
Mo7X Mo8X Mo6X 88.9(15) . . ?
Mo10 Mo8X Mo6X 59.5(10) . . ?
Mo7 Mo8X Mo6X 59.8(10) . . ?
Cl18 Mo7X Mo5X 123.1(19) . . ?
Cl18 Mo7X Mo8X 146(2) . . ?
Mo5X Mo7X Mo8X 91.4(15) . . ?
Cl18 Mo7X Mo10 135.7(18) . . ?
Mo5X Mo7X Mo10 60.8(11) . . ?
Mo8X Mo7X Mo10 60.2(11) . . ?
Cl18 Mo7X Mo7 131.2(17) . . ?
Mo5X Mo7X Mo7 61.1(11) . . ?
Mo8X Mo7X Mo7 60.8(11) . . ?
Mo10 Mo7X Mo7 91.1(11) . . ?

loop_
_geom_bond_atom_site_label_1
_geom_bond_atom_site_label_2
_geom_bond_distance
_geom_bond_site_symmetry_2
_geom_bond_publ_flag
C3 O65 1.45(4) . ?
C3 C4 1.48(6) . ?
C3 C60 1.57(5) . ?
C3 H3A 1.0000 . ?
C4 O62 1.39(5) . ?
C4 C5 1.49(6) . ?
C4 H4A 1.0000 . ?
C6A C5 1.22(8) . ?
C6A O64 1.59(8) . ?
C6A C1 1.84(8) . ?
C6A H6AA 1.0000 . ?
C6B O64 1.42(6) . ?
C6B C5 1.51(6) . ?
C6B C1 1.57(6) . ?
C6B H6B 1.0000 . ?
C5 O63 1.41(5) . ?
C1 O65 1.43(4) . ?
C1 O66 1.47(4) . ?
C1 H1A 1.0000 . ?
C9 O66 1.38(4) . ?
C9 C11 1.47(6) . ?
C9 C10 1.52(5) . ?
C9 H9A 1.0000 . ?
C10 C126 1.40(5) . ?
C10 O70 1.44(5) . ?
C10 H10A 1.0000 . ?
C11 O68 1.43(5) . ?
C11 C53 1.61(6) . ?
C11 H11A 1.0000 . ?
C13 C37 1.39(6) . ?
C13 O47 1.47(5) . ?
C13 C14 1.57(5) . ?
C13 H13A 1.0000 . ?
C14 O44 1.38(4) . ?
C14 C16 1.48(6) . ?
C14 H14A 1.0000 . ?
C16 O50 1.41(5) . ?
C16 C49 1.61(6) . ?
C16 H16A 1.0000 . ?
C18 O82 1.39(5) . ?
C18 C19 1.50(6) . ?
C18 C21 1.54(6) . ?
C18 H18A 1.0000 . ?
C19 O43 1.46(4) . ?
C19 C45 1.58(5) . ?
C19 H19A 1.0000 . ?
C20A C21 1.15(9) . ?
C20A O45 1.56(9) . ?
C20A C43 1.88(9) . ?
C20A H20A 1.0000 . ?
C20B O45 1.42(6) . ?
C20B C21 1.48(6) . ?
C20B C43 1.56(6) . ?
C20B H20B 1.0000 . ?
C21 O46 1.43(4) . ?
C43 O43 1.41(4) . ?
C43 O44 1.49(4) . ?
C43 H43A 1.0000 . ?
C22 C24 1.51(5) . ?
C22 O40 1.51(5) . ?
C22 C63 1.52(5) . ?
C22 H22A 1.0000 . ?
C24 O37 1.44(5) . ?
C24 H24A 0.9900 . ?
C24 H24B 0.9900 . ?
C28 O15 1.29(4) . ?
C28 C130 1.50(6) . ?
C28 C29 1.54(5) . ?
C28 H28A 1.0000 . ?
C29 O19 1.52(4) . ?
C29 C66 1.54(5) . ?
C29 H29A 1.0000 . ?
C30 O76 1.43(5) . ?
C30 C71 1.53(6) . ?
C30 C31 1.54(5) . ?
C30 H30A 1.0000 . ?
C31 C68 1.38(5) . ?
C31 O72 1.53(4) . ?
C31 H31A 1.0000 . ?
C37 O48 1.50(5) . ?
C37 C38 1.70(5) . ?
C37 H37A 1.0000 . ?
C38 O51 1.43(5) . ?
C38 O50 1.46(4) . ?
C38 H38A 1.0000 . ?
C45 O42 1.40(4) . ?
C45 H45A 0.9900 . ?
C45 H45B 0.9900 . ?
C47 O82 1.30(4) . ?
C47 O81 1.46(4) . ?
C47 C125 1.65(5) . ?
C47 H47A 1.0000 . ?
C49 O49 1.51(4) . ?
C49 H49A 0.9900 . ?
C49 H49B 0.9900 . ?
C53 O69 1.48(5) . ?
C53 H53A 0.9900 . ?
C53 H53B 0.9900 . ?
C54 O62 1.28(4) . ?
C54 O61 1.45(4) . ?
C54 C56 1.64(6) . ?
C54 H54A 1.0000 . ?
C56 O59 1.36(5) . ?
C56 C58 1.48(6) . ?
C56 H56A 1.0000 . ?
C58 O58 1.52(5) . ?
C58 C84 1.54(5) . ?
C58 H58A 1.0000 . ?
C60 O67 1.43(5) . ?
C60 H60A 0.9900 . ?
C60 H60B 0.9900 . ?
C63 O36 1.32(4) . ?
C63 C138 1.45(6) . ?
C63 H63A 1.0000 . ?
C66 O16 1.50(4) . ?
C66 H66A 0.9900 . ?
C66 H66B 0.9900 . ?
C68 C95 1.39(6) . ?
C68 O74 1.45(4) . ?
C68 H68A 1.0000 . ?
C71 O73 1.47(5) . ?
C71 H71A 0.9900 . ?
C71 H71B 0.9900 . ?
C72 O72 1.40(5) . ?
C72 O68 1.45(5) . ?
C72 C126 1.73(6) . ?
C72 H72A 1.0000 . ?
C73 C74 1.40(5) . ?
C73 C75 1.53(5) . ?
C73 O51 1.53(4) . ?
C73 H73A 1.0000 . ?
C74 C164 1.40(6) . ?
C74 O55 1.46(4) . ?
C74 H74A 1.0000 . ?
C75 O57 1.42(5) . ?
C75 C77 1.52(6) . ?
C75 H75A 1.0000 . ?
C77 O54 1.43(6) . ?
C77 H77A 0.9900 . ?
C77 H77B 0.9900 . ?
C79 O19 1.26(5) . ?
C79 C80 1.44(5) . ?
C79 O20 1.52(5) . ?
C79 H79A 1.0000 . ?
C80 C130 1.44(6) . ?
C80 O18 1.52(5) . ?
C80 H80A 1.0000 . ?
C83 O61 1.32(5) . ?
C83 C84 1.51(5) . ?
C83 C108 1.56(6) . ?
C83 H83A 1.0000 . ?
C84 O56 1.26(5) . ?
C84 H84A 1.0000 . ?
C86 O57 1.35(4) . ?
C86 O56 1.39(5) . ?
C86 C164 1.59(6) . ?
C86 H86A 1.0000 . ?
C89 O81 1.30(5) . ?
C89 C92 1.51(5) . ?
C89 C90 1.61(6) . ?
C89 H89A 1.0000 . ?
C90 O80 1.37(6) . ?
C90 H90A 0.9900 . ?
C90 H90B 0.9900 . ?
C92 O77 1.25(5) . ?
C92 C98 1.54(5) . ?
C92 H92A 1.0000 . ?
C94 O77 1.36(5) . ?
C94 O76 1.37(4) . ?
C94 C95 1.63(6) . ?
C94 H94A 1.0000 . ?
C95 O75 1.58(6) . ?
C95 H95A 1.0000 . ?
C98 C125 1.45(6) . ?
C98 O78 1.55(5) . ?
C98 H98A 1.0000 . ?
C100 O40 1.23(5) . ?
C100 C101 1.41(6) . ?
C100 O41 1.55(5) . ?
C100 H10B 1.0000 . ?
C101 O39 1.49(5) . ?
C101 C138 1.52(6) . ?
C101 H10C 1.0000 . ?
C104 O41 1.21(4) . ?
C104 C135 1.46(5) . ?
C104 C134 1.62(5) . ?
C104 H10D 1.0000 . ?
C105 O20 1.20(4) . ?
C105 C107 1.47(5) . ?
C105 C106 1.61(5) . ?
C105 H10E 1.0000 . ?
C106 O22 1.53(4) . ?
C106 C111 1.55(5) . ?
C106 H10F 1.0000 . ?
C107 O23 1.53(5) . ?
C107 C113 1.59(6) . ?
C107 H10G 1.0000 . ?
C108 O60 1.35(6) . ?
C108 H10H 0.9900 . ?
C108 H10I 0.9900 . ?
C111 O21 1.45(5) . ?
C111 H11B 0.9900 . ?
C111 H11C 0.9900 . ?
C113 O24 1.35(5) . ?
C113 C129 1.47(5) . ?
C113 H11D 1.0000 . ?
C117 O25 1.34(4) . ?
C117 C119 1.54(5) . ?
C117 C141 1.58(6) . ?
C117 H11E 1.0000 . ?
C119 O30 1.53(5) . ?
C119 C120 1.55(6) . ?
C119 H11F 1.0000 . ?
C120 O26 1.42(6) . ?
C120 H12A 0.9900 . ?
C120 H12B 0.9900 . ?
C122 O30 1.27(6) . ?
C122 O31 1.41(3) . ?
C122 C127 1.54(7) . ?
C122 H122 1.0000 . ?
C124 O31 1.39(4) . ?
C124 C131 1.52(5) . ?
C124 C140 1.61(5) . ?
C124 H12D 1.0000 . ?
C125 O79 1.40(5) . ?
C125 H12E 1.0000 . ?
C126 O71 1.50(4) . ?
C126 H12F 1.0000 . ?
C127 O29 1.37(6) . ?
C127 C141 1.59(7) . ?
C127 H12G 1.0000 . ?
C128 C163 1.56(6) . ?
C128 C151 1.57(5) . ?
C128 O11 1.63(5) . ?
C128 H12H 1.0000 . ?
C129 O22 1.29(4) . ?
C129 O25 1.47(4) . ?
C129 H12I 1.0000 . ?
C130 O17 1.57(5) . ?
C130 H13B 1.0000 . ?
C131 O35 1.48(5) . ?
C131 C145 1.62(6) . ?
C131 H13C 1.0000 . ?
C132 O14 1.37(4) . ?
C132 O15 1.47(4) . ?
C132 C163 1.49(5) . ?
C132 H13D 1.0000 . ?
C13Y O5 1.25(6) . ?
C13Y O10 1.41(3) . ?
C13Y C166 1.54(7) . ?
C13Y H13Y 1.0000 . ?
C166 O9 1.38(5) . ?
C166 C136 1.55(7) . ?
C166 H166 1.0000 . ?
O5 C159 1.55(5) . ?
O10 C151 1.40(4) . ?
C134 O2 1.51(4) . ?
C134 C154 1.57(5) . ?
C134 H13F 1.0000 . ?
C135 O6 1.51(5) . ?
C135 C137 1.60(6) . ?
C135 H13G 1.0000 . ?
C136 C158 1.62(6) . ?
C136 O8 1.63(6) . ?
C136 H13H 1.0000 . ?
C137 O7 1.34(4) . ?
C137 C156 1.45(5) . ?
C137 H13I 1.0000 . ?
C138 O38 1.61(6) . ?
C138 H13J 1.0000 . ?
C139 O35 1.36(4) . ?
C139 C162 1.47(5) . ?
C139 O36 1.47(4) . ?
C139 H13K 1.0000 . ?
C140 C162 1.54(6) . ?
C140 O33 1.67(6) . ?
C140 H14B 1.0000 . ?
C141 O28 1.56(6) . ?
C141 H14C 1.0000 . ?
C145 O32 1.40(6) . ?
C145 H14D 0.9900 . ?
C145 H14E 0.9900 . ?
C147 O13 1.40(6) . ?
C147 C150 1.59(6) . ?
C147 H14F 0.9900 . ?
C147 H14G 0.9900 . ?
C150 O14 1.50(5) . ?
C150 C151 1.51(6) . ?
C150 H15A 1.0000 . ?
C151 H15B 1.0000 . ?
C154 O1 1.46(5) . ?
C154 H15C 0.9900 . ?
C154 H15D 0.9900 . ?
C156 O2 1.31(4) . ?
C156 O4 1.49(4) . ?
C156 H15E 1.0000 . ?
C158 O4 1.34(4) . ?
C158 C159 1.52(5) . ?
C158 H15F 1.0000 . ?
C159 C160 1.56(6) . ?
C159 H15G 1.0000 . ?
C160 O3 1.41(6) . ?
C160 H16B 0.9900 . ?
C160 H16C 0.9900 . ?
C162 O34 1.37(5) . ?
C162 H16D 1.0000 . ?
C163 O12 1.36(5) . ?
C163 H16E 1.0000 . ?
C164 O53 1.56(5) . ?
C164 H16F 1.0000 . ?
Cl0J Mo14 2.433(8) . ?
Cl0J Mo18 2.437(8) . ?
Cl0J Mo13 2.460(8) . ?
Cl0L Mo17 2.429(8) . ?
Cl0L Mo13 2.431(8) . ?
Cl0L Mo18 2.461(8) . ?
Cl0M Mo17 2.458(9) . ?
Cl0M Mo13 2.475(8) . ?
Cl0M Mo15 2.481(9) . ?
Cl0O Mo17 2.451(9) . ?
Cl0O Mo16 2.479(10) . ?
Cl0O Mo18 2.480(8) . ?
Cl0P Mo16 2.430(9) . ?
Cl0P Mo15 2.467(9) . ?
Cl0P Mo17 2.474(9) . ?
Cl0Q Mo15 2.422(9) . ?
Cl0R Mo15 2.421(9) . ?
Cl0R Mo16 2.463(9) . ?
Cl0R Mo14 2.476(9) . ?
Cl0S Mo16 2.423(9) . ?
Cl0T Mo14 2.448(8) . ?
Cl0T Mo15 2.474(9) . ?
Cl0T Mo13 2.477(8) . ?
Cl0W Mo14 2.457(9) . ?
Cl0W Mo18 2.472(9) . ?
Cl0W Mo16 2.473(10) . ?
Cl1A Cl4A 0.53(3) . ?
Cl1A Mo14 2.47(2) . ?
Cl1D Mo10 2.39(2) . ?
Cl1G Mo18 2.410(9) . ?
Cl1M Cl2M 0.52(3) . ?
Cl1M Mo7 2.36(2) . ?
Cl2M Mo7 2.37(2) . ?
Cl3D Mo10 2.39(2) . ?
Cl4A Mo14 2.402(19) . ?
ClTS ClTT 0.53(2) . ?
ClTS Mo17 2.419(19) . ?
ClTT Mo17 2.46(2) . ?
Cl14 Mo13 2.411(8) . ?
Mo7 Cl2H 2.484(14) . ?
Mo7 Cl1B 2.496(14) . ?
Mo7 Cl1C 2.500(19) . ?
Mo7 Cl2J 2.505(18) . ?
Mo7 Cl2C 2.538(14) . ?
Mo7 Cl1J 2.541(13) . ?
Mo7 Mo8B 2.556(6) . ?
Mo7 Cl1H 2.558(18) . ?
Mo7 Cl5B 2.558(19) . ?
Mo7 Mo1X 2.558(6) . ?
Mo10 Cl1I 2.469(13) . ?
Mo10 Cl3Z 2.469(12) . ?
Mo10 Cl1E 2.470(17) . ?
Mo10 Cl2S 2.478(17) . ?
Mo10 Cl2E 2.493(14) . ?
Mo10 Cl1S 2.493(13) . ?
Mo10 Cl2I 2.494(17) . ?
Mo10 Cl2Z 2.508(17) . ?
Mo10 Mo7X 2.53(4) . ?
Mo10 Mo5X 2.53(3) . ?
Mo13 Mo17 2.598(3) . ?
Mo13 Mo15 2.599(3) . ?
Mo13 Mo18 2.602(3) . ?
Mo13 Mo14 2.603(3) . ?
Mo14 Mo16 2.588(4) . ?
Mo14 Mo15 2.590(4) . ?
Mo14 Mo18 2.598(3) . ?
Mo15 Mo17 2.590(4) . ?
Mo15 Mo16 2.590(4) . ?
Mo16 Mo17 2.592(4) . ?
Mo16 Mo18 2.600(3) . ?
Mo17 Mo18 2.605(3) . ?
Mo1B Cl1Y 2.39(3) . ?
Mo1B Cl5E 2.43(2) . ?
Mo1B Cl3U 2.46(2) . ?
Mo1B Cl3Y 2.48(2) . ?
Mo1B Cl1F 2.59(2) . ?
Mo1B Mo3B 2.600(9) . ?
Mo1B Mo5A 2.613(9) . ?
Mo1B Mo4A 2.616(9) . ?
Mo1B Mo2B 2.741(10) . ?
Mo4A Cl2N 2.37(2) . ?
Mo4A Cl2K 2.377(16) . ?
Mo4A Cl1U 2.39(2) . ?
Mo4A Cl3U 2.465(18) . ?
Mo4A Cl3Y 2.48(2) . ?
Mo4A Mo6B 2.576(8) . ?
Mo4A Mo3B 2.608(9) . ?
Mo4A Mo5A 2.627(8) . ?
Mo6B Cl3B 2.434(18) . ?
Mo6B Cl2X 2.466(17) . ?
Mo6B Cl6Y 2.472(19) . ?
Mo6B Cl2K 2.495(16) . ?
Mo6B Cl2N 2.57(2) . ?
Mo6B Mo2B 2.571(8) . ?
Mo6B Mo3B 2.595(8) . ?
Mo6B Mo5A 2.596(8) . ?
Mo2B Cl2A 2.38(3) . ?
Mo2B Cl3B 2.45(2) . ?
Mo2B Cl1F 2.46(2) . ?
Mo2B Cl2X 2.484(19) . ?
Mo2B Cl5E 2.53(2) . ?
Mo2B Mo5A 2.633(8) . ?
Mo2B Mo3B 2.662(8) . ?
Mo5A Cl5E 2.40(2) . ?
Mo5A Cl3U 2.43(2) . ?
Mo5A Cl3H 2.434(16) . ?
Mo5A Cl2K 2.532(16) . ?
Mo5A Cl2X 2.538(19) . ?
Mo3B Cl2N 2.34(2) . ?
Mo3B Cl2T 2.457(19) . ?
Mo3B Cl3Y 2.46(2) . ?
Mo3B Cl3B 2.50(2) . ?
Mo3B Cl1F 2.55(2) . ?
Mo2A Cl2B 2.38(3) . ?
Mo2A Cl2F 2.42(2) . ?
Mo2A Cl3A 2.46(2) . ?
Mo2A Cl2Y 2.50(2) . ?
Mo2A Mo5B 2.596(9) . ?
Mo2A Mo3A 2.600(9) . ?
Mo2A Cl2D 2.60(2) . ?
Mo2A Mo6A 2.627(9) . ?
Mo2A Mo1A 2.738(10) . ?
Mo5B Cl3K 2.329(19) . ?
Mo5B Cl4H 2.46(2) . ?
Mo5B Cl2Y 2.46(2) . ?
Mo5B Cl2U 2.50(2) . ?
Mo5B Cl2D 2.55(2) . ?
Mo5B MoBA 2.599(8) . ?
Mo5B Mo6A 2.610(9) . ?
Mo5B Mo1A 2.664(8) . ?
Mo3A Cl2F 2.41(2) . ?
Mo3A Cl3A 2.43(2) . ?
Mo3A Cl1T 2.448(17) . ?
Mo3A Cl1N 2.521(15) . ?
Mo3A Cl4Y 2.524(18) . ?
Mo3A MoBA 2.595(8) . ?
Mo3A Mo6A 2.631(8) . ?
Mo3A Mo1A 2.634(8) . ?
Mo1A Cl1X 2.42(3) . ?
Mo1A Cl2U 2.43(2) . ?
Mo1A Cl2D 2.45(2) . ?
Mo1A Cl4Y 2.467(19) . ?
Mo1A Cl2F 2.54(2) . ?
Mo1A MoBA 2.571(8) . ?
MoBA Cl2U 2.442(19) . ?
MoBA Cl4Y 2.456(16) . ?
MoBA Cl1Z 2.467(19) . ?
MoBA Cl1N 2.492(15) . ?
MoBA Cl3K 2.553(19) . ?
MoBA Mo6A 2.585(8) . ?
Mo6A Cl1N 2.377(16) . ?
Mo6A Cl3K 2.382(19) . ?
Mo6A Cl5Y 2.39(2) . ?
Mo6A Cl3A 2.458(19) . ?
Mo6A Cl2Y 2.49(2) . ?
Mo9A Cl2I 2.418(19) . ?
Mo9A Cl4T 2.45(2) . ?
Mo9A Cl1H 2.45(2) . ?
Mo9A Cl2S 2.52(2) . ?
Mo9A Cl2J 2.55(2) . ?
Mo9A Mo1X 2.569(10) . ?
Mo9A Mo8B 2.576(10) . ?
Mo1X Cl1C 2.41(2) . ?
Mo1X Cl3F 2.46(2) . ?
Mo1X Cl1E 2.474(19) . ?
Mo1X Cl2I 2.527(19) . ?
Mo1X Cl1H 2.55(2) . ?
Mo1X Mo1S 2.580(10) . ?
Mo1S Cl5B 2.45(2) . ?
Mo1S Cl2R 2.46(2) . ?
Mo1S Cl1E 2.512(19) . ?
Mo1S Cl1C 2.55(2) . ?
Mo1S Mo8B 2.563(11) . ?
Mo1S Cl3Z 2.786(15) . ?
Mo8B Cl3Z 2.177(14) . ?
Mo8B Cl2J 2.412(19) . ?
Mo8B Cl6K 2.46(2) . ?
Mo8B Cl2S 2.479(19) . ?
Mo8B Cl5B 2.54(2) . ?
Mo9B Cl1S 2.437(15) . ?
Mo9B Cl3T 2.464(15) . ?
Mo9B Cl1J 2.472(15) . ?
Mo9B Cl1I 2.480(15) . ?
Mo9B Cl2H 2.507(16) . ?
Mo9B Mo8A 2.588(8) . ?
Mo9B Mo2X 2.623(8) . ?
Mo2X Cl5F 2.429(14) . ?
Mo2X Cl1I 2.460(14) . ?
Mo2X Cl2C 2.470(15) . ?
Mo2X Cl2E 2.474(15) . ?
Mo2X Cl2H 2.485(15) . ?
Mo2X Mo2S 2.592(8) . ?
Mo2S Cl2Z 2.127(18) . ?
Mo2S Cl2E 2.439(15) . ?
Mo2S Cl1R 2.462(15) . ?
Mo2S Cl2C 2.472(15) . ?
Mo2S Cl1B 2.496(15) . ?
Mo2S Mo8A 2.617(8) . ?
Mo8A Cl5K 2.433(14) . ?
Mo8A Cl1S 2.469(15) . ?
Mo8A Cl1J 2.475(14) . ?
Mo8A Cl1B 2.493(15) . ?
Mo5X Cl19 2.38(5) . ?
Mo5X Mo7X 2.48(5) . ?
Mo5X Mo6X 2.55(4) . ?
Mo6X Cl20 2.41(6) . ?
Mo6X Mo8X 2.60(5) . ?
Mo8X Cl21 2.35(5) . ?
Mo8X Mo7X 2.53(5) . ?
Mo7X Cl18 2.34(5) . ?
